data_7128830
loop_
_publ_author_name
'Dey, Avishek'
'Chand, Santanu'
'Ghosh, Munmun'
'Altamimy, Monerah'
'Maity, Bholanath'
'Bhatt, Prashant'
'Bhat, Imtiaz'
'Cavallo, Luigi'
'Eddaoudi, Mohamed'
'Khashab, Niveen M.'

_publ_section_title
;
 Molecular Recognition and Adsorptive Separation of m-xylene by
 Trianglimine Crystals
;
_journal_name_full 'Chemical Communications'
_journal_paper_doi 10.1039/D1CC03531B
_journal_year 2021
_chemical_absolute_configuration ab
_chemical_formula_sum 'C66 H67.5 N6'
_chemical_formula_weight 944.75
_space_group_crystal_system triclinic
_space_group_IT_number 1
_space_group_name_Hall 'P 1'
_space_group_name_H-M_alt 'P 1'
_atom_sites_solution_hydrogens geom
_audit_creation_method SHELXL-2018/3
_audit_update_record
;
2021-06-14 deposited with the CCDC.	2021-08-16 downloaded from the CCDC.
;
_cell_angle_alpha 80.770(5)
_cell_angle_beta 68.896(4)
_cell_angle_gamma 70.524(4)
_cell_formula_units_Z 4
_cell_length_a 15.711(2)
_cell_length_b 19.883(3)
_cell_length_c 20.217(3)
_cell_measurement_reflns_used 44399
_cell_measurement_temperature 150(2)
_cell_measurement_theta_max 26.390
_cell_measurement_theta_min 2.062
_cell_volume 5548.9(14)
_computing_cell_refinement 'SAINT 6.45 ( Bruker, 2003)'
_computing_data_collection 'SMART 5.628 (Bruker, 2003)'
_computing_data_reduction 'SAINT 6.45 ( Bruker, 2003)'
_computing_molecular_graphics 'Diamond 2.1e'
_computing_structure_refinement 'SHELXL-2018/3 (Sheldrick, 2018)'
_computing_structure_solution 'SHELXT 2014/5 (Sheldrick, 2014)'
_diffrn_ambient_temperature 150(2)
_diffrn_measured_fraction_theta_full 0.996
_diffrn_measured_fraction_theta_max 0.995
_diffrn_measurement_device_type 'Bruker SMART APEX'
_diffrn_measurement_method /w-scans
_diffrn_radiation_type MoK\a
_diffrn_radiation_wavelength 0.71073
_diffrn_reflns_av_R_equivalents 0.0639
_diffrn_reflns_av_unetI/netI 0.0291
_diffrn_reflns_Laue_measured_fraction_full 0.996
_diffrn_reflns_Laue_measured_fraction_max 0.995
_diffrn_reflns_limit_h_max 19
_diffrn_reflns_limit_h_min -19
_diffrn_reflns_limit_k_max 24
_diffrn_reflns_limit_k_min -24
_diffrn_reflns_limit_l_max 25
_diffrn_reflns_limit_l_min -25
_diffrn_reflns_number 439896
_diffrn_reflns_point_group_measured_fraction_full 0.979
_diffrn_reflns_point_group_measured_fraction_max 0.977
_diffrn_reflns_theta_full 25.242
_diffrn_reflns_theta_max 26.390
_diffrn_reflns_theta_min 2.062
_diffrn_source 'fine-focus sealed tube'
_exptl_absorpt_coefficient_mu 0.066
_exptl_absorpt_correction_T_max 0.989
_exptl_absorpt_correction_T_min 0.965
_exptl_absorpt_correction_type empirical
_exptl_absorpt_process_details 'SADABS 2.10 (Bruker 2003)'
_exptl_crystal_colour colorless
_exptl_crystal_density_diffrn 1.131
_exptl_crystal_description block
_exptl_crystal_F_000 2022
_exptl_crystal_size_max 0.13
_exptl_crystal_size_mid 0.11
_exptl_crystal_size_min 0.05
_platon_squeeze_details ' ?'
_refine_diff_density_max 0.056
_refine_diff_density_min -0.439
_refine_diff_density_rms 0.122
_refine_ls_abs_structure_details
;
 Flack x determined using 18152 quotients [(I+)-(I-)]/[(I+)+(I-)]
 (Parsons, Flack and Wagner, Acta Cryst. B69 (2013) 249-259).
;
_refine_ls_abs_structure_Flack 0.9(3)
_refine_ls_extinction_method none
_refine_ls_goodness_of_fit_ref 1.052
_refine_ls_hydrogen_treatment constr
_refine_ls_matrix_type full
_refine_ls_number_parameters 2599
_refine_ls_number_reflns 44399
_refine_ls_number_restraints 3
_refine_ls_restrained_S_all 1.052
_refine_ls_R_factor_all 0.0856
_refine_ls_R_factor_gt 0.0767
_refine_ls_shift/su_max 0.010
_refine_ls_shift/su_mean 0.000
_refine_ls_structure_factor_coef Fsqd
_refine_ls_weighting_details 'w=1/[\s^2^(Fo^2^)+(0.1744P)^2^+3.0014P] where P=(Fo^2^+2Fc^2^)/3'
_refine_ls_weighting_scheme calc
_refine_ls_wR_factor_gt 0.2254
_refine_ls_wR_factor_ref 0.2394
_reflns_Friedel_coverage 0.962
_reflns_Friedel_fraction_full 0.963
_reflns_Friedel_fraction_max 0.958
_reflns_number_gt 40364
_reflns_number_total 44399
_reflns_threshold_expression 'I > 2\s(I)'
_cod_data_source_file d1cc03531b2.cif
_cod_data_source_block MX@1
_cod_depositor_comments
;

2024-09-02
Z value and formula fixed to values more according to usual
chemical conventions.                 miguel
;
_cod_original_formula_sum 'C264 H270 N24'
_cod_original_formula_weight 3779.02
_cod_original_formula_units_Z 1
_cod_original_cell_volume 5548.9(13)
_cod_database_code 7128830
_shelx_shelxl_version_number 2018/3
_shelx_space_group_comment
;
The symmetry employed for this shelxl refinement is uniquely defined
by the following loop, which should always be used as a source of
symmetry information in preference to the above space-group names.
They are only intended as comments.
;

loop_
_space_group_symop_operation_xyz
'x, y, z'

loop_
_atom_site_label
_atom_site_type_symbol
_atom_site_fract_x
_atom_site_fract_y
_atom_site_fract_z
_atom_site_U_iso_or_equiv
_atom_site_adp_type
_atom_site_occupancy
_atom_site_site_symmetry_order
_atom_site_calc_flag
_atom_site_refinement_flags_posn
_atom_site_refinement_flags_adp
_atom_site_refinement_flags_occupancy
_atom_site_disorder_assembly
_atom_site_disorder_group
N001 N -0.4612(3) -0.1594(2) -0.7901(2) 0.0264(8) Uani 1 1 d . . . . .
N002 N -0.9382(3) -0.1225(2) -0.2765(2) 0.0287(8) Uani 1 1 d . . . . .
N003 N -0.1760(3) -0.7033(2) -0.8638(2) 0.0284(8) Uani 1 1 d . . . . .
N004 N 0.2668(3) -0.2045(2) -1.1353(2) 0.0295(8) Uani 1 1 d . . . . .
N005 N -0.7759(3) -0.8017(2) -0.5808(2) 0.0331(9) Uani 1 1 d . . . . .
N006 N -0.3262(3) -0.2857(2) -0.8558(2) 0.0279(8) Uani 1 1 d . . . . .
N007 N -0.1889(3) -0.1214(2) -0.6750(2) 0.0268(8) Uani 1 1 d . . . . .
N008 N -1.2273(3) -0.1294(2) -0.3947(2) 0.0294(8) Uani 1 1 d . . . . .
N009 N -1.7443(3) -0.8473(2) 0.1618(2) 0.0305(8) Uani 1 1 d . . . . .
N00A N -0.0557(3) -0.8327(2) -0.9344(2) 0.0287(8) Uani 1 1 d . . . . .
N00B N -1.6426(3) -0.2108(2) 0.0362(2) 0.0281(8) Uani 1 1 d . . . . .
N00C N -1.8522(3) -0.7187(2) 0.2371(2) 0.0263(8) Uani 1 1 d . . . . .
N00D N -0.5938(3) -0.7890(2) -0.6777(2) 0.0316(9) Uani 1 1 d . . . . .
N00E N -1.0044(3) -0.2440(2) -0.2096(2) 0.0340(9) Uani 1 1 d . . . . .
N00F N -0.2786(3) -0.7710(2) -0.5724(3) 0.0381(10) Uani 1 1 d . . . . .
N00G N 0.7129(3) -0.8772(2) -1.3283(2) 0.0300(8) Uani 1 1 d . . . . .
N00H N 0.7876(3) -0.7601(2) -1.3505(2) 0.0324(9) Uani 1 1 d . . . . .
N00I N -0.0634(3) -0.2481(2) -0.7458(2) 0.0311(8) Uani 1 1 d . . . . .
N00J N 0.0974(3) -0.2024(2) -1.0119(2) 0.0278(8) Uani 1 1 d . . . . .
N00K N -1.4400(3) -0.2222(2) -0.0494(2) 0.0336(9) Uani 1 1 d . . . . .
N00L N -0.9897(3) -0.8604(2) -0.2472(2) 0.0309(8) Uani 1 1 d . . . . .
N00M N -0.4626(3) -0.7734(2) -0.4628(2) 0.0369(9) Uani 1 1 d . . . . .
N00N N -1.2786(3) -0.2573(2) -0.3365(3) 0.0357(9) Uani 1 1 d . . . . .
C00O C 0.3379(3) -0.2506(3) -1.1234(3) 0.0304(9) Uani 1 1 d . . . . .
H00O H 0.355008 -0.243848 -1.084918 0.036 Uiso 1 1 calc R U . . .
C00P C -0.0205(3) -0.3978(2) -1.0098(2) 0.0271(9) Uani 1 1 d . . . . .
H00P H -0.040497 -0.421385 -1.036265 0.033 Uiso 1 1 calc R U . . .
C00Q C -0.5444(3) -0.1310(2) -0.7937(2) 0.0258(9) Uani 1 1 d . . . . .
H00Q H -0.550991 -0.106698 -0.836873 0.031 Uiso 1 1 calc R U . . .
C00R C -0.4987(3) -0.1592(3) -0.5743(3) 0.0310(10) Uani 1 1 d . . . . .
H00R H -0.547615 -0.171248 -0.582552 0.037 Uiso 1 1 calc R U . . .
C00S C 0.5714(3) -0.8819(2) -1.2285(2) 0.0268(9) Uani 1 1 d . . . . .
N00T N -0.8956(3) -0.7509(2) -0.2945(2) 0.0356(9) Uani 1 1 d . . . . .
C00U C -0.0184(3) -0.4254(2) -0.9420(2) 0.0241(8) Uani 1 1 d . . . . .
C00V C -1.7868(4) -0.5966(3) 0.1799(3) 0.0303(10) Uani 1 1 d . . . . .
H00V H -1.792160 -0.622718 0.146927 0.036 Uiso 1 1 calc R U . . .
C00W C -0.4160(3) -0.1578(3) -0.6303(2) 0.0300(9) Uani 1 1 d . . . . .
H00W H -0.409282 -0.168187 -0.676539 0.036 Uiso 1 1 calc R U . . .
C00X C 0.3737(3) -0.8523(2) -1.1541(2) 0.0243(8) Uani 1 1 d . . . . .
C00Y C -0.0464(3) -0.4907(2) -0.9136(3) 0.0268(9) Uani 1 1 d . . . . .
C00Z C -1.6046(3) -0.1496(2) 0.0090(2) 0.0257(9) Uani 1 1 d . . . . .
H00Z H -1.609875 -0.136043 -0.039457 0.031 Uiso 1 1 calc R U . . .
C010 C -0.5897(3) -0.7454(2) -0.7309(3) 0.0289(9) Uani 1 1 d . . . . .
H010 H -0.609640 -0.753096 -0.767485 0.035 Uiso 1 1 calc R U . . .
C011 C 0.2375(3) -0.8519(2) -1.0400(2) 0.0265(9) Uani 1 1 d . . . . .
H011 H 0.283172 -0.870346 -1.016095 0.032 Uiso 1 1 calc R U . . .
C012 C -0.6316(3) -0.1336(2) -0.7343(2) 0.0257(9) Uani 1 1 d . . . . .
C013 C -0.8401(4) -0.9501(3) -0.3075(3) 0.0366(11) Uani 1 1 d . . . . .
H01I H -0.856339 -0.987354 -0.270751 0.044 Uiso 1 1 calc R U . . .
H01J H -0.866802 -0.950292 -0.344991 0.044 Uiso 1 1 calc R U . . .
C014 C -1.5438(4) -0.8704(3) 0.0812(3) 0.0317(10) Uani 1 1 d . . . . .
H014 H -1.557945 -0.903205 0.120169 0.038 Uiso 1 1 calc R U . . .
C015 C -0.3896(3) -0.3796(2) -0.7868(3) 0.0288(9) Uani 1 1 d . . . . .
C016 C 0.0059(3) -0.3373(2) -1.0390(2) 0.0255(8) Uani 1 1 d . . . . .
H016 H 0.002070 -0.319035 -1.084606 0.031 Uiso 1 1 calc R U . . .
C017 C -1.3683(4) -0.2659(3) -0.0355(3) 0.0309(10) Uani 1 1 d . . . . .
H017 H -1.357935 -0.261119 0.006765 0.037 Uiso 1 1 calc R U . . .
C018 C -1.1295(3) -0.8550(2) -0.1418(2) 0.0280(9) Uani 1 1 d . . . . .
C019 C -1.8022(3) -0.6217(2) 0.2505(3) 0.0276(9) Uani 1 1 d . . . . .
C01A C -1.7195(3) -0.8066(3) 0.1088(3) 0.0294(9) Uani 1 1 d . . . . .
H01N H -1.767673 -0.769122 0.095685 0.035 Uiso 1 1 calc R U . . .
C01B C 0.6756(3) -0.8941(2) -1.2645(2) 0.0269(9) Uani 1 1 d . . . . .
H01C H 0.716720 -0.916114 -1.237301 0.032 Uiso 1 1 calc R U . . .
C01C C -0.1140(3) -0.6883(3) -0.8471(3) 0.0291(9) Uani 1 1 d . . . . .
H01D H -0.081086 -0.722066 -0.818826 0.035 Uiso 1 1 calc R U . . .
C01D C -0.1401(3) -0.5678(3) -0.9091(3) 0.0300(9) Uani 1 1 d . . . . .
H01G H -0.189125 -0.575651 -0.921080 0.036 Uiso 1 1 calc R U . . .
C01E C -0.8551(3) -0.1412(2) -0.2709(2) 0.0266(9) Uani 1 1 d . . . . .
H01E H -0.849053 -0.155042 -0.225196 0.032 Uiso 1 1 calc R U . . .
C01F C -0.2973(3) -0.2233(2) -0.8554(2) 0.0246(8) Uani 1 1 d . . . . .
H01F H -0.279419 -0.226994 -0.811945 0.030 Uiso 1 1 calc R U . . .
C01G C 0.0408(3) -0.3289(2) -0.9347(3) 0.0271(9) Uani 1 1 d . . . . .
H01H H 0.061658 -0.305471 -0.908849 0.033 Uiso 1 1 calc R U . . .
C01H C -1.4497(3) -0.8775(3) 0.0394(3) 0.0305(10) Uani 1 1 d . . . . .
H01O H -1.400111 -0.915365 0.050277 0.037 Uiso 1 1 calc R U . . .
C01I C -1.7686(4) -0.5195(3) 0.2748(3) 0.0318(10) Uani 1 1 d . . . . .
H01P H -1.761723 -0.493887 0.307475 0.038 Uiso 1 1 calc R U . . .
C01J C -1.7547(3) -0.4935(2) 0.2045(3) 0.0293(9) Uani 1 1 d . . . . .
C01K C -0.4730(4) -0.4594(3) -0.7090(3) 0.0341(10) Uani 1 1 d . . . . .
H01K H -0.508822 -0.472322 -0.662536 0.041 Uiso 1 1 calc R U . . .
C01L C -0.5074(4) -0.6022(3) -0.6911(3) 0.0346(10) Uani 1 1 d . . . . .
H01L H -0.497958 -0.587943 -0.652260 0.041 Uiso 1 1 calc R U . . .
C01M C -0.3806(3) -0.1551(2) -0.8535(2) 0.0231(8) Uani 1 1 d . . . . .
H01M H -0.399755 -0.152107 -0.896311 0.028 Uiso 1 1 calc R U . . .
C01N C -1.4997(3) -0.1658(2) 0.0010(2) 0.0254(9) Uani 1 1 d . . . . .
H01Q H -1.490490 -0.181086 0.048113 0.030 Uiso 1 1 calc R U . . .
C01O C -1.2964(3) -0.8156(3) -0.1333(3) 0.0311(10) Uani 1 1 d . . . . .
H01S H -1.343752 -0.794353 -0.155483 0.037 Uiso 1 1 calc R U . . .
C01P C -1.8475(3) -0.8309(2) 0.2010(3) 0.0267(9) Uani 1 1 d . . . . .
H01W H -1.884076 -0.802515 0.169082 0.032 Uiso 1 1 calc R U . . .
C01Q C -1.7634(4) -0.5329(3) 0.1579(3) 0.0319(10) Uani 1 1 d . . . . .
H01X H -1.753174 -0.516076 0.109830 0.038 Uiso 1 1 calc R U . . .
C01R C 0.1991(3) -0.8059(2) -1.1456(2) 0.0268(9) Uani 1 1 d . . . . .
H01R H 0.217955 -0.793254 -1.194965 0.032 Uiso 1 1 calc R U . . .
C01S C -1.0266(3) -0.8665(2) -0.1803(2) 0.0270(9) Uani 1 1 d . . . . .
H01Y H -0.984915 -0.879341 -0.153037 0.032 Uiso 1 1 calc R U . . .
C01T C 0.1419(3) -0.8416(2) -1.0018(2) 0.0277(9) Uani 1 1 d . . . . .
H01T H 0.122854 -0.853551 -0.952280 0.033 Uiso 1 1 calc R U . . .
C01U C 0.0646(3) -0.2378(2) -1.0373(3) 0.0262(9) Uani 1 1 d . . . . .
H01U H 0.056313 -0.221834 -1.082114 0.031 Uiso 1 1 calc R U . . .
C01V C -0.2950(4) -0.7211(3) -0.6178(3) 0.0323(10) Uani 1 1 d . . . . .
H01V H -0.337075 -0.721366 -0.641680 0.039 Uiso 1 1 calc R U . . .
C01W C -1.1628(4) -0.5399(4) -0.2362(3) 0.0468(14) Uani 1 1 d . . . . .
H01Z H -1.227641 -0.518082 -0.233508 0.056 Uiso 1 1 calc R U . . .
C01X C -0.2517(4) -0.6629(3) -0.6350(3) 0.0321(10) Uani 1 1 d . . . . .
C01Y C -0.1807(4) -0.1539(3) -0.9223(3) 0.0373(11) Uani 1 1 d . . . . .
H01A H -0.158021 -0.157424 -0.881719 0.045 Uiso 1 1 calc R U . . .
H01B H -0.127115 -0.151836 -0.966585 0.045 Uiso 1 1 calc R U . . .
C01Z C -1.6470(4) -0.3434(3) 0.1826(3) 0.0370(11) Uani 1 1 d . . . . .
H01 H -1.611024 -0.329010 0.203632 0.044 Uiso 1 1 calc R U . . .
C020 C -0.1182(3) -0.5046(3) -0.9304(3) 0.0306(10) Uani 1 1 d . . . . .
H020 H -0.152322 -0.469552 -0.957145 0.037 Uiso 1 1 calc R U . . .
C021 C 0.3969(4) -0.3151(3) -1.1658(3) 0.0320(10) Uani 1 1 d . . . . .
C022 C -0.3435(3) -0.1413(2) -0.6194(2) 0.0267(9) Uani 1 1 d . . . . .
C023 C 0.5958(4) -0.5122(3) -1.3474(3) 0.0425(12) Uani 1 1 d . . . . .
H023 H 0.569314 -0.471974 -1.373978 0.051 Uiso 1 1 calc R U . . .
C024 C -0.3539(3) -0.1263(3) -0.5507(3) 0.0304(10) Uani 1 1 d . . . . .
H024 H -0.304072 -0.115810 -0.542327 0.036 Uiso 1 1 calc R U . . .
C025 C -0.2820(4) -0.8838(3) -0.8279(3) 0.0353(11) Uani 1 1 d . . . . .
H02J H -0.289925 -0.930843 -0.807180 0.042 Uiso 1 1 calc R U . . .
H02K H -0.320620 -0.865527 -0.859952 0.042 Uiso 1 1 calc R U . . .
C026 C -0.5962(3) -0.1674(3) -0.3781(2) 0.0266(9) Uani 1 1 d . . . . .
H026 H -0.536332 -0.184621 -0.370200 0.032 Uiso 1 1 calc R U . . .
C027 C -0.2108(3) -0.2204(3) -0.9207(3) 0.0331(10) Uani 1 1 d . . . . .
H02A H -0.226583 -0.219446 -0.964129 0.040 Uiso 1 1 calc R U . . .
H02B H -0.156732 -0.263798 -0.920415 0.040 Uiso 1 1 calc R U . . .
C028 C -1.7265(3) -0.3240(3) 0.0961(3) 0.0305(10) Uani 1 1 d . . . . .
H028 H -1.745362 -0.296359 0.058034 0.037 Uiso 1 1 calc R U . . .
C029 C -0.1585(3) -0.8205(2) -0.8985(2) 0.0265(9) Uani 1 1 d . . . . .
H029 H -0.193589 -0.797086 -0.932740 0.032 Uiso 1 1 calc R U . . .
C02A C -0.3565(3) -0.3166(2) -0.7956(3) 0.0280(9) Uani 1 1 d . . . . .
H02C H -0.357793 -0.298156 -0.754609 0.034 Uiso 1 1 calc R U . . .
C02B C -0.6807(3) -0.1662(3) -0.3215(2) 0.0283(9) Uani 1 1 d . . . . .
H02D H -0.677567 -0.182254 -0.275367 0.034 Uiso 1 1 calc R U . . .
C02C C -0.6900(3) -0.1184(3) -0.4562(3) 0.0311(10) Uani 1 1 d . . . . .
H02E H -0.693538 -0.102207 -0.502248 0.037 Uiso 1 1 calc R U . . .
C02D C -0.0289(3) -0.8052(2) -0.9955(3) 0.0265(9) Uani 1 1 d . . . . .
H02L H -0.075520 -0.778167 -1.016880 0.032 Uiso 1 1 calc R U . . .
C02E C 0.0131(3) -0.3895(3) -0.9051(3) 0.0295(9) Uani 1 1 d . . . . .
H02M H 0.015385 -0.407052 -0.859065 0.035 Uiso 1 1 calc R U . . .
C02F C -0.0766(4) -0.0547(3) -0.7433(2) 0.0301(10) Uani 1 1 d . . . . .
H02F H -0.058406 -0.056648 -0.700776 0.036 Uiso 1 1 calc R U . . .
H02G H -0.129880 -0.010401 -0.742581 0.036 Uiso 1 1 calc R U . . .
C02G C -0.2578(3) -0.1368(3) -0.6801(2) 0.0273(9) Uani 1 1 d . . . . .
H02H H -0.254487 -0.146017 -0.725789 0.033 Uiso 1 1 calc R U . . .
C02H C -0.1773(4) -0.8928(3) -0.8703(3) 0.0319(10) Uani 1 1 d . . . . .
H02N H -0.157665 -0.923015 -0.910816 0.038 Uiso 1 1 calc R U . . .
H02O H -0.137919 -0.917510 -0.839811 0.038 Uiso 1 1 calc R U . . .
C02I C -0.6296(3) -0.1867(3) -0.6798(3) 0.0302(9) Uani 1 1 d . . . . .
H02I H -0.571099 -0.222026 -0.680529 0.036 Uiso 1 1 calc R U . . .
C02J C -1.6178(3) -0.8151(3) 0.0661(3) 0.0290(9) Uani 1 1 d . . . . .
C02K C 0.0380(3) -0.3025(2) -1.0026(3) 0.0263(9) Uani 1 1 d . . . . .
C02L C 0.2689(3) -0.8360(2) -1.1133(2) 0.0239(8) Uani 1 1 d . . . . .
C02M C -0.6002(3) -0.1431(2) -0.4460(2) 0.0267(9) Uani 1 1 d . . . . .
C02N C -1.8261(3) -0.6892(2) 0.2745(2) 0.0262(9) Uani 1 1 d . . . . .
H02T H -1.821885 -0.711160 0.319047 0.031 Uiso 1 1 calc R U . . .
C02O C -0.0914(3) -0.6204(2) -0.8702(3) 0.0274(9) Uani 1 1 d . . . . .
C02P C -1.2528(3) -0.8682(3) -0.0308(3) 0.0309(9) Uani 1 1 d . . . . .
H02U H -1.269824 -0.883441 0.017897 0.037 Uiso 1 1 calc R U . . .
C02Q C -0.4881(3) -0.5640(3) -0.7561(3) 0.0295(9) Uani 1 1 d . . . . .
C02R C 0.1033(3) -0.7940(2) -1.1076(3) 0.0277(9) Uani 1 1 d . . . . .
H02R H 0.057195 -0.772166 -1.130817 0.033 Uiso 1 1 calc R U . . .
C02S C -0.7729(5) -0.7601(3) -0.5417(3) 0.0475(14) Uani 1 1 d . . . . .
H02S H -0.717796 -0.771131 -0.527906 0.057 Uiso 1 1 calc R U . . .
C02T C -0.2990(4) -0.7609(3) -0.7976(3) 0.0342(10) Uani 1 1 d . . . . .
H02P H -0.321164 -0.728832 -0.758095 0.041 Uiso 1 1 calc R U . . .
H02Q H -0.335184 -0.737743 -0.830563 0.041 Uiso 1 1 calc R U . . .
C02U C -1.2000(3) -0.8238(3) -0.1734(3) 0.0298(9) Uani 1 1 d . . . . .
H02V H -1.182842 -0.808023 -0.221969 0.036 Uiso 1 1 calc R U . . .
C02V C -1.7537(4) -0.3849(3) 0.1231(3) 0.0312(10) Uani 1 1 d . . . . .
H02X H -1.790760 -0.398666 0.102588 0.037 Uiso 1 1 calc R U . . .
C02W C -0.1922(3) -0.7723(2) -0.8367(2) 0.0257(9) Uani 1 1 d . . . . .
H02W H -0.155657 -0.795203 -0.803269 0.031 Uiso 1 1 calc R U . . .
C02X C -0.8894(3) -0.1403(3) -0.5645(3) 0.0287(9) Uani 1 1 d . . . . .
C02Y C -0.5382(4) -0.6439(3) -0.8027(3) 0.0334(10) Uani 1 1 d . . . . .
H02Y H -0.550206 -0.657066 -0.840907 0.040 Uiso 1 1 calc R U . . .
C02Z C -0.4410(4) -0.4009(3) -0.7190(3) 0.0344(10) Uani 1 1 d . . . . .
H02Z H -0.454082 -0.374552 -0.679437 0.041 Uiso 1 1 calc R U . . .
C030 C 0.8152(3) -0.8891(3) -1.3527(3) 0.0280(9) Uani 1 1 d . . . . .
H030 H 0.836807 -0.897823 -1.310386 0.034 Uiso 1 1 calc R U . . .
C031 C -0.0214(4) -0.6062(3) -0.8514(3) 0.0328(10) Uani 1 1 d . . . . .
H031 H 0.011561 -0.640810 -0.823752 0.039 Uiso 1 1 calc R U . . .
C032 C 0.5147(4) -0.4402(3) -1.2380(3) 0.0334(10) Uani 1 1 d . . . . .
C033 C -1.7285(3) -0.4268(2) 0.1795(3) 0.0297(10) Uani 1 1 d . . . . .
C034 C -0.3515(4) -0.0890(2) -0.8543(3) 0.0297(9) Uani 1 1 d . . . . .
H03A H -0.337444 -0.089617 -0.810193 0.036 Uiso 1 1 calc R U . . .
H03B H -0.405233 -0.045671 -0.855575 0.036 Uiso 1 1 calc R U . . .
C035 C -0.9690(4) -0.7068(3) -0.3057(3) 0.0390(11) Uani 1 1 d . . . . .
H035 H -0.994002 -0.719136 -0.336832 0.047 Uiso 1 1 calc R U . . .
C036 C -0.4006(4) -0.4800(3) -0.8333(3) 0.0314(10) Uani 1 1 d . . . . .
H036 H -0.384761 -0.507679 -0.872602 0.038 Uiso 1 1 calc R U . . .
C037 C -0.7226(4) -0.9298(3) -0.6005(3) 0.0342(11) Uani 1 1 d . . . . .
H03C H -0.761832 -0.939394 -0.551369 0.041 Uiso 1 1 calc R U . . .
H03D H -0.762401 -0.920304 -0.631309 0.041 Uiso 1 1 calc R U . . .
C038 C -1.7925(4) -0.5830(3) 0.2975(3) 0.0307(10) Uani 1 1 d . . . . .
H038 H -1.802314 -0.599991 0.345504 0.037 Uiso 1 1 calc R U . . .
C039 C -0.7681(3) -0.1422(2) -0.3319(2) 0.0258(9) Uani 1 1 d . . . . .
C03A C -0.9444(5) -0.6844(3) -0.5131(3) 0.0457(13) Uani 1 1 d . . . . .
H03E H -0.958954 -0.720329 -0.529019 0.055 Uiso 1 1 calc R U . . .
C03B C 0.4077(4) -0.8339(4) -1.2257(3) 0.0431(13) Uani 1 1 d . . . . .
H03N H 0.363337 -0.810403 -1.250059 0.052 Uiso 1 1 calc R U . . .
C03C C -0.2411(4) -0.8968(3) -0.5878(3) 0.0380(11) Uani 1 1 d . . . . .
H03J H -0.194852 -0.905869 -0.562239 0.046 Uiso 1 1 calc R U . . .
H03K H -0.206943 -0.891026 -0.639081 0.046 Uiso 1 1 calc R U . . .
C03D C -1.1573(4) -0.8762(3) -0.0701(3) 0.0304(9) Uani 1 1 d . . . . .
H03V H -1.110134 -0.896534 -0.047717 0.037 Uiso 1 1 calc R U . . .
C03F C -0.5551(3) -0.6828(2) -0.7386(3) 0.0294(9) Uani 1 1 d . . . . .
C03G C -0.3783(4) -0.8366(3) -0.4834(3) 0.0342(10) Uani 1 1 d . . . . .
H03L H -0.336780 -0.841935 -0.454121 0.041 Uiso 1 1 calc R U . . .
C03H C 0.8684(4) -0.9539(3) -1.3984(3) 0.0368(11) Uani 1 1 d . . . . .
H03P H 0.852618 -0.996545 -1.370843 0.044 Uiso 1 1 calc R U . . .
H03Q H 0.847391 -0.946137 -1.440444 0.044 Uiso 1 1 calc R U . . .
C03I C -0.2666(4) -0.6128(3) -0.6898(3) 0.0329(10) Uani 1 1 d . . . . .
H03M H -0.304952 -0.616818 -0.715197 0.040 Uiso 1 1 calc R U . . .
C03J C -1.3000(4) -0.3240(3) -0.0827(3) 0.0326(10) Uani 1 1 d . . . . .
C03K C -1.4258(3) -0.8303(3) -0.0184(3) 0.0283(9) Uani 1 1 d . . . . .
C03L C 0.4352(4) -0.3964(3) -1.2564(3) 0.0354(11) Uani 1 1 d . . . . .
H03R H 0.421378 -0.408801 -1.294032 0.042 Uiso 1 1 calc R U . . .
C03M C -0.7323(4) -0.9674(3) -0.3394(3) 0.0437(13) Uani 1 1 d . . . . .
H03W H -0.705569 -1.014156 -0.361689 0.052 Uiso 1 1 calc R U . . .
H03Y H -0.705057 -0.971211 -0.301307 0.052 Uiso 1 1 calc R U . . .
C03N C 0.6719(4) -0.6312(3) -1.2708(3) 0.0344(10) Uani 1 1 d . . . . .
H03S H 0.697352 -0.671757 -1.244126 0.041 Uiso 1 1 calc R U . . .
C03O C -0.8025(3) -0.0858(3) -0.6786(3) 0.0337(10) Uani 1 1 d . . . . .
H03O H -0.861240 -0.051050 -0.678238 0.040 Uiso 1 1 calc R U . . .
C03P C -0.0001(4) -0.5427(3) -0.8724(3) 0.0331(10) Uani 1 1 d . . . . .
H03T H 0.047019 -0.534084 -0.858684 0.040 Uiso 1 1 calc R U . . .
C03Q C -0.8856(3) -0.8770(3) -0.2743(3) 0.0299(10) Uani 1 1 d . . . . .
H03 H -0.862303 -0.878361 -0.233960 0.036 Uiso 1 1 calc R U . . .
C03R C -0.8006(3) -0.1382(3) -0.6236(2) 0.0276(9) Uani 1 1 d . . . . .
C03S C -1.6757(4) -0.4048(3) 0.2097(3) 0.0357(11) Uani 1 1 d . . . . .
H3AA H -1.658940 -0.431646 0.248894 0.043 Uiso 1 1 calc R U . . .
C03T C -1.3777(4) -0.0572(3) -0.3146(3) 0.0370(11) Uani 1 1 d . . . . .
H03F H -1.345844 -0.021482 -0.315549 0.044 Uiso 1 1 calc R U . . .
H03G H -1.405445 -0.043904 -0.353409 0.044 Uiso 1 1 calc R U . . .
C03U C -0.4369(3) -0.1269(3) -0.4958(3) 0.0313(10) Uani 1 1 d . . . . .
H03U H -0.443803 -0.116060 -0.449692 0.038 Uiso 1 1 calc R U . . .
C03V C -0.7878(4) -0.4885(3) -0.3077(3) 0.0382(11) Uani 1 1 d . . . . .
C03W C -1.6334(3) -0.2424(3) 0.0939(3) 0.0308(10) Uani 1 1 d . . . . .
H4AA H -1.601626 -0.226588 0.117507 0.037 Uiso 1 1 calc R U . . .
C03X C 0.7457(4) -0.7035(3) -1.3798(3) 0.0367(11) Uani 1 1 d . . . . .
H03X H 0.749868 -0.704637 -1.427698 0.044 Uiso 1 1 calc R U . . .
C03Y C -0.6364(4) -0.9949(3) -0.6253(3) 0.0368(11) Uani 1 1 d . . . . .
H03H H -0.600137 -1.007220 -0.591605 0.044 Uiso 1 1 calc R U . . .
H03I H -0.658422 -1.035971 -0.625601 0.044 Uiso 1 1 calc R U . . .
C03Z C 0.4776(4) -0.3588(3) -1.1487(3) 0.0458(13) Uani 1 1 d . . . . .
H03Z H 0.493602 -0.345357 -1.112759 0.055 Uiso 1 1 calc R U . . .
C040 C 0.2194(3) -0.1445(2) -1.0876(3) 0.0278(9) Uani 1 1 d . . . . .
H040 H 0.249071 -0.153174 -1.049637 0.033 Uiso 1 1 calc R U . . .
C041 C -1.3242(3) -0.8378(2) -0.0622(2) 0.0275(9) Uani 1 1 d . . . . .
C042 C -1.1781(4) -0.4414(3) -0.1649(3) 0.0366(11) Uani 1 1 d . . . . .
C043 C 0.5770(4) -0.5073(3) -1.2749(3) 0.0349(10) Uani 1 1 d . . . . .
C044 C -0.5401(4) -0.6609(3) -0.6824(3) 0.0326(10) Uani 1 1 d . . . . .
H044 H -0.552447 -0.686484 -0.637733 0.039 Uiso 1 1 calc R U . . .
C045 C -1.3125(4) -0.3346(3) -0.1444(3) 0.0447(13) Uani 1 1 d . . . . .
H045 H -1.363022 -0.301529 -0.158780 0.054 Uiso 1 1 calc R U . . .
C046 C -0.1097(3) -0.1193(2) -0.7408(2) 0.0249(9) Uani 1 1 d . . . . .
H046 H -0.132360 -0.114896 -0.781993 0.030 Uiso 1 1 calc R U . . .
C047 C -1.4669(4) -0.0990(3) -0.0292(3) 0.0383(11) Uani 1 1 d . . . . .
H04H H -1.399891 -0.109278 -0.031286 0.046 Uiso 1 1 calc R U . . .
H04I H -1.468981 -0.087679 -0.078194 0.046 Uiso 1 1 calc R U . . .
C048 C -0.8572(3) -0.8186(3) -0.3293(3) 0.0301(9) Uani 1 1 d . . . . .
H048 H -0.885294 -0.814157 -0.367631 0.036 Uiso 1 1 calc R U . . .
C049 C -1.5290(5) -0.0346(3) 0.0154(3) 0.0401(12) Uani 1 1 d . . . . .
H04K H -1.520138 -0.043410 0.062390 0.048 Uiso 1 1 calc R U . . .
H04O H -1.508070 0.007625 -0.008001 0.048 Uiso 1 1 calc R U . . .
C04A C -0.7189(4) -0.0843(3) -0.7337(3) 0.0341(10) Uani 1 1 d . . . . .
H04A H -0.721319 -0.049260 -0.771397 0.041 Uiso 1 1 calc R U . . .
C04B C -0.8860(4) -0.1665(3) -0.4972(3) 0.0354(11) Uani 1 1 d . . . . .
H04B H -0.826473 -0.183808 -0.488867 0.042 Uiso 1 1 calc R U . . .
C04C C -0.8516(5) -0.6947(3) -0.5166(3) 0.0475(14) Uani 1 1 d . . . . .
C04D C -0.7727(3) -0.1174(3) -0.4001(3) 0.0293(9) Uani 1 1 d . . . . .
H04D H -0.832829 -0.100023 -0.407583 0.035 Uiso 1 1 calc R U . . .
C04E C -0.9952(4) -0.2824(3) -0.2574(3) 0.0334(10) Uani 1 1 d . . . . .
H04E H -1.035185 -0.263708 -0.285947 0.040 Uiso 1 1 calc R U . . .
C04F C 0.5386(4) -0.9009(3) -1.1575(3) 0.0402(12) Uani 1 1 d . . . . .
H04G H 0.583272 -0.924292 -1.133372 0.048 Uiso 1 1 calc R U . . .
C04G C -0.5112(3) -0.1431(2) -0.5060(2) 0.0265(9) Uani 1 1 d . . . . .
C04H C -1.9788(4) -0.8865(3) 0.2714(3) 0.0392(12) Uani 1 1 d . . . . .
H04P H -1.992635 -0.932453 0.288297 0.047 Uiso 1 1 calc R U . . .
H04R H -2.019515 -0.859884 0.242318 0.047 Uiso 1 1 calc R U . . .
C04I C -1.6710(3) -0.3033(3) 0.1252(3) 0.0308(10) Uani 1 1 d . . . . .
C04J C -1.0175(3) -0.1186(3) -0.2096(2) 0.0266(9) Uani 1 1 d . . . . .
H04J H -0.991651 -0.130325 -0.169261 0.032 Uiso 1 1 calc R U . . .
C04K C -1.0584(3) -0.1432(3) -0.4527(3) 0.0314(10) Uani 1 1 d . . . . .
C04L C -0.6276(3) -0.8495(2) -0.6781(3) 0.0275(9) Uani 1 1 d . . . . .
H04L H -0.665354 -0.837743 -0.711334 0.033 Uiso 1 1 calc R U . . .
C04M C -1.1448(4) -0.1444(3) -0.3917(3) 0.0330(10) Uani 1 1 d . . . . .
H04M H -1.137286 -0.157643 -0.346373 0.040 Uiso 1 1 calc R U . . .
C04N C -0.0313(4) -0.3058(3) -0.7148(3) 0.0360(11) Uani 1 1 d . . . . .
H04N H 0.016892 -0.309203 -0.695406 0.043 Uiso 1 1 calc R U . . .
C04O C -1.0171(4) -0.6375(3) -0.2729(3) 0.0412(12) Uani 1 1 d . . . . .
C04P C 0.0899(4) -0.1223(3) -0.8152(3) 0.0410(12) Uani 1 1 d . . . . .
H04C H 0.143188 -0.120989 -0.859893 0.049 Uiso 1 1 calc R U . . .
H04F H 0.114086 -0.127104 -0.775166 0.049 Uiso 1 1 calc R U . . .
C04Q C -0.7126(4) -0.1876(3) -0.6252(3) 0.0321(10) Uani 1 1 d . . . . .
H04Q H -0.709922 -0.222733 -0.587597 0.039 Uiso 1 1 calc R U . . .
C04R C -0.0650(4) -0.3686(3) -0.7070(3) 0.0359(11) Uani 1 1 d . . . . .
C04S C 0.0733(3) -0.8136(2) -1.0355(2) 0.0250(9) Uani 1 1 d . . . . .
C04T C -1.5953(4) -0.7678(3) 0.0088(3) 0.0363(11) Uani 1 1 d . . . . .
H04T H -1.645176 -0.729999 -0.001882 0.044 Uiso 1 1 calc R U . . .
C04U C -0.3705(4) -0.4200(3) -0.8440(3) 0.0331(10) Uani 1 1 d . . . . .
H04U H -0.336596 -0.406024 -0.890637 0.040 Uiso 1 1 calc R U . . .
C04V C -0.2262(4) -0.5575(3) -0.7076(3) 0.0341(10) Uani 1 1 d . . . . .
H04V H -0.236228 -0.524510 -0.745674 0.041 Uiso 1 1 calc R U . . .
C04W C -1.8735(4) -0.9005(3) 0.2261(3) 0.0350(11) Uani 1 1 d . . . . .
H04S H -1.860195 -0.927119 0.184315 0.042 Uiso 1 1 calc R U . . .
H04W H -1.833109 -0.930518 0.254191 0.042 Uiso 1 1 calc R U . . .
C04X C -0.1954(4) -0.6558(3) -0.5979(3) 0.0355(11) Uani 1 1 d . . . . .
H04X H -0.184279 -0.689256 -0.560468 0.043 Uiso 1 1 calc R U . . .
C04Y C -1.8714(3) -0.7869(2) 0.2644(2) 0.0254(9) Uani 1 1 d . . . . .
H04Y H -1.829955 -0.813155 0.293746 0.031 Uiso 1 1 calc R U . . .
C04Z C -0.8700(5) -0.3897(3) -0.2292(3) 0.0459(14) Uani 1 1 d . . . . .
H04Z H -0.876591 -0.367822 -0.188468 0.055 Uiso 1 1 calc R U . . .
C050 C -0.1316(4) -0.4882(3) -0.6856(3) 0.0326(10) Uani 1 1 d . . . . .
C051 C -0.5715(5) -0.4388(4) -0.4656(4) 0.0498(14) Uani 1 1 d . . . . .
H051 H -0.621696 -0.459975 -0.444151 0.060 Uiso 1 1 calc R U . . .
C052 C 0.0633(4) -0.0746(3) -1.0056(3) 0.0342(10) Uani 1 1 d . . . . .
H05K H -0.005668 -0.070212 -0.984049 0.041 Uiso 1 1 calc R U . . .
H05M H 0.090553 -0.083488 -0.966702 0.041 Uiso 1 1 calc R U . . .
C053 C -0.4694(4) -0.7366(3) -0.4147(3) 0.0360(11) Uani 1 1 d . . . . .
H053 H -0.418008 -0.748835 -0.396438 0.043 Uiso 1 1 calc R U . . .
C054 C -1.1202(4) -0.5074(3) -0.2043(3) 0.0372(11) Uani 1 1 d . . . . .
C055 C 0.0092(4) -0.0527(3) -0.8103(3) 0.0372(11) Uani 1 1 d . . . . .
H05G H -0.010817 -0.045283 -0.852812 0.045 Uiso 1 1 calc R U . . .
H05H H 0.031969 -0.012291 -0.809133 0.045 Uiso 1 1 calc R U . . .
C056 C 0.6910(4) -0.6361(3) -1.3428(3) 0.0363(11) Uani 1 1 d . . . . .
C057 C -1.3506(3) -0.1868(3) -0.3256(3) 0.0326(10) Uani 1 1 d . . . . .
H057 H -1.379962 -0.174753 -0.364040 0.039 Uiso 1 1 calc R U . . .
C058 C 0.5337(4) -0.4206(3) -1.1830(3) 0.0437(13) Uani 1 1 d . . . . .
H058 H 0.586388 -0.450393 -1.169069 0.052 Uiso 1 1 calc R U . . .
C059 C -0.5713(4) -0.9811(3) -0.6991(3) 0.0398(12) Uani 1 1 d . . . . .
H05A H -0.605088 -0.974581 -0.733693 0.048 Uiso 1 1 calc R U . . .
H05B H -0.513734 -1.023078 -0.712368 0.048 Uiso 1 1 calc R U . . .
C05A C 0.8388(4) -0.8224(3) -1.3947(3) 0.0316(10) Uani 1 1 d . . . . .
H05N H 0.819783 -0.813785 -1.438253 0.038 Uiso 1 1 calc R U . . .
C05B C -1.2246(4) -0.3715(3) -0.0633(3) 0.0402(12) Uani 1 1 d . . . . .
H5AA H -1.213749 -0.364041 -0.022136 0.048 Uiso 1 1 calc R U . . .
C05C C -0.2635(4) -0.0861(3) -0.9184(3) 0.0344(10) Uani 1 1 d . . . . .
H05C H -0.280181 -0.079197 -0.962304 0.041 Uiso 1 1 calc R U . . .
H05D H -0.243713 -0.044678 -0.915340 0.041 Uiso 1 1 calc R U . . .
C05D C -0.5505(5) -0.6327(3) -0.3397(3) 0.0435(12) Uani 1 1 d . . . . .
H05I H -0.495553 -0.644246 -0.325664 0.052 Uiso 1 1 calc R U . . .
C05E C 0.5044(4) -0.8489(4) -1.2625(3) 0.0438(13) Uani 1 1 d . . . . .
H05O H 0.525415 -0.836415 -1.311814 0.053 Uiso 1 1 calc R U . . .
C05F C -0.8050(5) -0.4562(3) -0.2462(3) 0.0476(14) Uani 1 1 d . . . . .
H05J H -0.770797 -0.480815 -0.214737 0.057 Uiso 1 1 calc R U . . .
C05G C -1.6668(4) -0.0848(2) 0.0546(3) 0.0307(10) Uani 1 1 d . . . . .
H6AA H -1.733965 -0.074160 0.056808 0.037 Uiso 1 1 calc R U . . .
H H -1.664599 -0.096647 0.103535 0.037 Uiso 1 1 calc R U . . .
C05H C -0.5530(4) -0.6758(3) -0.3858(3) 0.0372(11) Uani 1 1 d . . . . .
C05I C -1.9769(3) -0.7732(3) 0.3104(3) 0.0313(10) Uani 1 1 d . . . . .
H7AA H -1.989917 -0.746931 0.352415 0.038 Uiso 1 1 calc R U . . .
HA H -2.017866 -0.743015 0.282810 0.038 Uiso 1 1 calc R U . . .
C05J C 0.0751(4) -0.0054(3) -1.0459(3) 0.0380(11) Uani 1 1 d . . . . .
H05P H 0.044900 0.033820 -1.012524 0.046 Uiso 1 1 calc R U . . .
H05S H 0.042114 0.006056 -1.081630 0.046 Uiso 1 1 calc R U . . .
C05K C -0.3186(4) -0.8319(3) -0.7682(3) 0.0346(11) Uani 1 1 d . . . . .
H05X H -0.388179 -0.823580 -0.744495 0.041 Uiso 1 1 calc R U . . .
H05Y H -0.286459 -0.853327 -0.732407 0.041 Uiso 1 1 calc R U . . .
C05L C -0.1760(5) -0.4240(3) -0.7148(4) 0.0450(14) Uani 1 1 d . . . . .
H05L H -0.230140 -0.420263 -0.727359 0.054 Uiso 1 1 calc R U . . .
C05M C 0.1126(3) -0.1376(2) -1.0537(2) 0.0260(9) Uani 1 1 d . . . . .
H05Z H 0.083530 -0.128942 -1.092074 0.031 Uiso 1 1 calc R U . . .
C05N C 0.2307(4) -0.0755(3) -1.1299(3) 0.0354(11) Uani 1 1 d . . . . .
H05 H 0.203792 -0.068192 -1.168823 0.043 Uiso 1 1 calc R U . . .
HB H 0.299502 -0.079527 -1.151436 0.043 Uiso 1 1 calc R U . . .
C05O C 0.4411(4) -0.8865(3) -1.1203(3) 0.0396(12) Uani 1 1 d . . . . .
H0AA H 0.420352 -0.900167 -1.071244 0.048 Uiso 1 1 calc R U . . .
C05P C -0.5410(4) -0.9152(3) -0.7027(3) 0.0370(11) Uani 1 1 d . . . . .
H05E H -0.502178 -0.905991 -0.752129 0.044 Uiso 1 1 calc R U . . .
H05F H -0.500691 -0.923883 -0.672361 0.044 Uiso 1 1 calc R U . . .
C05Q C -1.3037(3) -0.1310(3) -0.3267(2) 0.0279(9) Uani 1 1 d . . . . .
H05Q H -1.275228 -0.143475 -0.287765 0.034 Uiso 1 1 calc R U . . .
C05R C -0.1431(5) -0.3652(3) -0.7259(4) 0.0476(14) Uani 1 1 d . . . . .
H05R H -0.174163 -0.322115 -0.746755 0.057 Uiso 1 1 calc R U . . .
C05S C 0.9760(4) -0.9670(3) -1.4227(3) 0.0420(12) Uani 1 1 d . . . . .
H1AA H 1.008500 -1.007193 -1.454916 0.050 Uiso 1 1 calc R U . . .
HC H 0.998055 -0.980515 -1.380929 0.050 Uiso 1 1 calc R U . . .
C05T C -1.0176(5) -0.6220(3) -0.4865(3) 0.0459(13) Uani 1 1 d . . . . .
H05T H -1.081444 -0.617167 -0.482738 0.055 Uiso 1 1 calc R U . . .
C05U C -0.0282(3) -0.1889(2) -0.7451(3) 0.0285(9) Uani 1 1 d . . . . .
H05U H -0.007367 -0.195160 -0.702588 0.034 Uiso 1 1 calc R U . . .
C05V C -0.6911(4) -0.8636(2) -0.6029(3) 0.0302(10) Uani 1 1 d . . . . .
H05V H -0.654099 -0.872312 -0.569510 0.036 Uiso 1 1 calc R U . . .
C05W C -1.0699(3) -0.1718(3) -0.2070(2) 0.0294(9) Uani 1 1 d . . . . .
H05W H -1.092100 -0.162010 -0.249167 0.035 Uiso 1 1 calc R U . . .
C05X C 0.3762(4) -0.3347(3) -1.2198(3) 0.0343(10) Uani 1 1 d . . . . .
H2AA H 0.321566 -0.305961 -1.232002 0.041 Uiso 1 1 calc R U . . .
C05Y C -0.4837(6) -0.4794(4) -0.5088(3) 0.0556(17) Uani 1 1 d . . . . .
C05Z C -0.4536(3) -0.5009(2) -0.7662(3) 0.0282(9) Uani 1 1 d . . . . .
C060 C 0.6165(4) -0.5681(3) -1.2377(3) 0.0371(11) Uani 1 1 d . . . . .
H060 H 0.604962 -0.565881 -1.188550 0.045 Uiso 1 1 calc R U . . .
C061 C -0.9753(4) -0.6065(3) -0.2413(4) 0.0450(13) Uani 1 1 d . . . . .
H061 H -0.911604 -0.630008 -0.241770 0.054 Uiso 1 1 calc R U . . .
C062 C -0.1562(4) -0.6004(3) -0.6155(3) 0.0350(10) Uani 1 1 d . . . . .
H062 H -0.118088 -0.596509 -0.589848 0.042 Uiso 1 1 calc R U . . .
C063 C -0.8441(4) -0.4527(3) -0.3503(4) 0.0455(14) Uani 1 1 d . . . . .
H063 H -0.834913 -0.473416 -0.392500 0.055 Uiso 1 1 calc R U . . .
C064 C -0.5040(4) -0.5862(3) -0.8120(3) 0.0332(10) Uani 1 1 d . . . . .
H064 H -0.491027 -0.561147 -0.856926 0.040 Uiso 1 1 calc R U . . .
C065 C -1.0850(4) -0.0418(3) -0.2039(3) 0.0352(11) Uani 1 1 d . . . . .
H06E H -1.049721 -0.008595 -0.204449 0.042 Uiso 1 1 calc R U . . .
H06F H -1.107523 -0.028854 -0.245433 0.042 Uiso 1 1 calc R U . . .
C066 C -0.9709(4) -0.1672(3) -0.4416(3) 0.0378(11) Uani 1 1 d . . . . .
H066 H -0.968295 -0.184533 -0.395525 0.045 Uiso 1 1 calc R U . . .
C067 C -0.6265(4) -0.5732(3) -0.3136(3) 0.0429(12) Uani 1 1 d . . . . .
H067 H -0.621887 -0.543851 -0.283087 0.051 Uiso 1 1 calc R U . . .
C068 C -0.7484(4) -0.8364(3) -0.3625(3) 0.0369(11) Uani 1 1 d . . . . .
H06U H -0.720970 -0.835637 -0.325626 0.044 Uiso 1 1 calc R U . . .
H06V H -0.732524 -0.799475 -0.399850 0.044 Uiso 1 1 calc R U . . .
C069 C -1.5011(4) -0.7749(3) -0.0332(3) 0.0368(11) Uani 1 1 d . . . . .
H069 H -1.487233 -0.742080 -0.072216 0.044 Uiso 1 1 calc R U . . .
C06A C -0.9262(4) -0.3543(3) -0.2717(3) 0.0370(11) Uani 1 1 d . . . . .
C06B C -0.6272(5) -0.5620(4) -0.1234(4) 0.0523(15) Uani 1 1 d . . . . .
H2BA H -0.572107 -0.546149 -0.138676 0.063 Uiso 1 1 calc R U . . .
C06C C 0.1797(4) -0.0107(3) -1.0827(3) 0.0371(11) Uani 1 1 d . . . . .
H06O H 0.210819 -0.015484 -1.046746 0.045 Uiso 1 1 calc R U . . .
H06P H 0.185226 0.033464 -1.112199 0.045 Uiso 1 1 calc R U . . .
C06D C -1.1113(4) -0.6028(4) -0.2712(4) 0.0482(14) Uani 1 1 d . . . . .
H06Y H -1.140059 -0.622533 -0.294232 0.058 Uiso 1 1 calc R U . . .
C06E C -0.3221(4) -0.8277(3) -0.5625(3) 0.0331(10) Uani 1 1 d . . . . .
H06G H -0.365989 -0.815697 -0.591099 0.040 Uiso 1 1 calc R U . . .
C06F C 0.6529(5) -0.5757(3) -1.3807(3) 0.0452(13) Uani 1 1 d . . . . .
H06Q H 0.666309 -0.577897 -1.430107 0.054 Uiso 1 1 calc R U . . .
C06G C -0.1707(3) -0.5496(2) -0.6700(3) 0.0309(10) Uani 1 1 d . . . . .
C06H C -1.0623(4) -0.1184(3) -0.5198(3) 0.0383(11) Uani 1 1 d . . . . .
H06H H -1.121870 -0.102194 -0.528053 0.046 Uiso 1 1 calc R U . . .
C06I C -1.1698(4) -0.0340(3) -0.1368(3) 0.0384(11) Uani 1 1 d . . . . .
H06I H -1.213444 0.015384 -0.135328 0.046 Uiso 1 1 calc R U . . .
H06J H -1.147848 -0.042833 -0.095109 0.046 Uiso 1 1 calc R U . . .
C06J C 0.0572(4) -0.1866(3) -0.8132(3) 0.0384(12) Uani 1 1 d . . . . .
H06K H 0.110687 -0.230857 -0.814701 0.046 Uiso 1 1 calc R U . . .
H06L H 0.037982 -0.183971 -0.855336 0.046 Uiso 1 1 calc R U . . .
C06K C -0.7034(4) -0.9102(3) -0.3950(3) 0.0418(13) Uani 1 1 d . . . . .
H06 H -0.725042 -0.909542 -0.435529 0.050 Uiso 1 1 calc R U . . .
HD H -0.632905 -0.921555 -0.412974 0.050 Uiso 1 1 calc R U . . .
C06L C -1.4283(4) -0.1868(3) -0.2535(4) 0.0532(17) Uani 1 1 d . . . . .
H06A H -1.398336 -0.201499 -0.215891 0.064 Uiso 1 1 calc R U . . .
H06B H -1.460762 -0.222056 -0.252489 0.064 Uiso 1 1 calc R U . . .
C06M C 0.9466(4) -0.8351(3) -1.4159(3) 0.0427(13) Uani 1 1 d . . . . .
H06S H 0.964638 -0.842004 -1.372587 0.051 Uiso 1 1 calc R U . . .
H06T H 0.962933 -0.792517 -1.443205 0.051 Uiso 1 1 calc R U . . .
C06N C -0.4154(5) -0.9012(3) -0.4697(3) 0.0514(16) Uani 1 1 d . . . . .
H06M H -0.449199 -0.906941 -0.418333 0.062 Uiso 1 1 calc R U . . .
H06N H -0.461588 -0.893167 -0.495114 0.062 Uiso 1 1 calc R U . . .
C06O C -1.6343(4) -0.0186(3) 0.0255(3) 0.0388(11) Uani 1 1 d . . . . .
H8AA H -1.645109 -0.002301 -0.020516 0.047 Uiso 1 1 calc R U . . .
HE H -1.672506 0.020359 0.058857 0.047 Uiso 1 1 calc R U . . .
C06P C -1.1646(4) -0.4302(3) -0.1040(3) 0.0418(12) Uani 1 1 d . . . . .
H9AA H -1.113813 -0.462928 -0.089707 0.050 Uiso 1 1 calc R U . . .
C06Q C -1.2528(4) -0.3923(3) -0.1853(3) 0.0455(13) Uani 1 1 d . . . . .
H0BA H -1.262565 -0.398620 -0.227334 0.055 Uiso 1 1 calc R U . . .
C06R C -0.9784(4) -0.1173(4) -0.5753(3) 0.0419(13) Uani 1 1 d . . . . .
H06R H -0.981467 -0.100766 -0.621431 0.050 Uiso 1 1 calc R U . . .
C06S C -0.7925(4) -0.5456(3) -0.0588(3) 0.0438(13) Uani 1 1 d . . . . .
H3BA H -0.851856 -0.517859 -0.028494 0.053 Uiso 1 1 calc R U . . .
C06T C -0.5879(5) -0.3690(4) -0.4531(4) 0.0504(14) Uani 1 1 d . . . . .
C06U C -1.4570(4) -0.0560(3) -0.2440(3) 0.0468(14) Uani 1 1 d . . . . .
H06C H -1.430613 -0.063168 -0.204842 0.056 Uiso 1 1 calc R U . . .
H06D H -1.506255 -0.008798 -0.239384 0.056 Uiso 1 1 calc R U . . .
C06V C -2.0018(4) -0.8432(3) 0.3349(3) 0.0388(12) Uani 1 1 d . . . . .
H1BA H -1.964989 -0.871523 0.366103 0.047 Uiso 1 1 calc R U . . .
HF H -2.070686 -0.832641 0.362752 0.047 Uiso 1 1 calc R U . . .
C06W C -0.6368(5) -0.6616(4) -0.4008(4) 0.0507(15) Uani 1 1 d . . . . .
H06W H -0.641412 -0.692394 -0.429935 0.061 Uiso 1 1 calc R U . . .
C06X C -1.0669(4) -0.4582(3) -0.3940(4) 0.0458(14) Uani 1 1 d . . . . .
H06X H -1.013599 -0.475062 -0.377529 0.055 Uiso 1 1 calc R U . . .
C06Y C -0.9977(5) -0.5677(3) -0.4659(4) 0.0464(14) Uani 1 1 d . . . . .
C06Z C -0.0520(4) -0.4918(3) -0.6693(4) 0.0498(15) Uani 1 1 d . . . . .
H06Z H -0.019221 -0.535637 -0.650712 0.060 Uiso 1 1 calc R U . . .
C070 C -0.7153(4) -0.5191(3) -0.0808(3) 0.0413(12) Uani 1 1 d . . . . .
C071 C -1.0751(5) -0.4997(3) -0.4388(4) 0.0471(14) Uani 1 1 d . . . . .
C072 C -1.1567(4) -0.1631(3) -0.1394(3) 0.0411(12) Uani 1 1 d . . . . .
H07C H -1.192591 -0.195626 -0.139357 0.049 Uiso 1 1 calc R U . . .
H07D H -1.134676 -0.176716 -0.097627 0.049 Uiso 1 1 calc R U . . .
C073 C -1.1330(4) -0.3934(3) -0.3723(4) 0.0458(14) Uani 1 1 d . . . . .
H073 H -1.122868 -0.364796 -0.344148 0.055 Uiso 1 1 calc R U . . .
C074 C -0.7143(5) -0.6028(4) -0.3733(4) 0.0518(15) Uani 1 1 d . . . . .
H074 H -0.771676 -0.594435 -0.383366 0.062 Uiso 1 1 calc R U . . .
C075 C -1.2231(4) -0.0864(4) -0.1332(4) 0.0476(14) Uani 1 1 d . . . . .
H07E H -1.250543 -0.074357 -0.172171 0.057 Uiso 1 1 calc R U . . .
H07F H -1.276421 -0.082294 -0.087645 0.057 Uiso 1 1 calc R U . . .
C076 C 1.0032(4) -0.9008(4) -1.4609(4) 0.0513(15) Uani 1 1 d . . . . .
H07N H 0.990481 -0.891758 -1.506583 0.062 Uiso 1 1 calc R U . . .
H07O H 1.072490 -0.909375 -1.471444 0.062 Uiso 1 1 calc R U . . .
C077 C -0.7095(4) -0.5554(3) -0.3311(3) 0.0385(11) Uani 1 1 d . . . . .
C078 C -0.0189(4) -0.4339(3) -0.6793(4) 0.0517(16) Uani 1 1 d . . . . .
H078 H 0.035940 -0.438328 -0.667319 0.062 Uiso 1 1 calc R U . . .
C079 C -0.3335(6) -0.9688(3) -0.4948(3) 0.0573(19) Uani 1 1 d . . . . .
H07G H -0.358956 -1.009928 -0.485343 0.069 Uiso 1 1 calc R U . . .
H07H H -0.288690 -0.977906 -0.467934 0.069 Uiso 1 1 calc R U . . .
C07A C -1.4413(5) -0.5015(4) -0.0036(3) 0.0537(16) Uani 1 1 d . . . . .
C07B C -0.2796(5) -0.9614(3) -0.5747(3) 0.0470(14) Uani 1 1 d . . . . .
H07I H -0.323305 -0.954143 -0.602061 0.056 Uiso 1 1 calc R U . . .
H07J H -0.225987 -1.005417 -0.590290 0.056 Uiso 1 1 calc R U . . .
C07C C -0.7874(5) -0.6103(3) -0.0788(4) 0.0516(15) Uani 1 1 d . . . . .
C07D C -0.6213(5) -0.6271(4) -0.1430(3) 0.0602(19) Uani 1 1 d . . . . .
H07X H -0.561619 -0.655863 -0.171836 0.072 Uiso 1 1 calc R U . . .
C07E C -1.3425(6) -0.5360(4) -0.0257(4) 0.0580(17) Uani 1 1 d . . . . .
H5BA H -1.298119 -0.510934 -0.031470 0.070 Uiso 1 1 calc R U . . .
C07F C -0.7265(6) -0.4463(4) -0.0617(4) 0.0595(17) Uani 1 1 d . . . . .
H07Z H -0.752650 -0.410402 -0.094246 0.089 Uiso 1 1 calc R U . . .
HG H -0.664026 -0.443103 -0.065398 0.089 Uiso 1 1 calc R U . . .
HH H -0.770161 -0.437735 -0.012928 0.089 Uiso 1 1 calc R U . . .
C07G C -0.4235(6) -0.3791(4) -0.5284(4) 0.0602(17) Uani 1 1 d . . . . .
H07R H -0.372917 -0.358307 -0.549618 0.072 Uiso 1 1 calc R U . . .
C07H C -0.7000(6) -0.6513(3) -0.1215(4) 0.0550(17) Uani 1 1 d . . . . .
H07 H -0.694531 -0.696129 -0.136063 0.066 Uiso 1 1 calc R U . . .
C07I C -0.9134(4) -0.3873(3) -0.3317(3) 0.0456(13) Uani 1 1 d . . . . .
H07K H -0.952533 -0.364843 -0.360325 0.055 Uiso 1 1 calc R U . . .
C07J C -0.4110(6) -0.4492(4) -0.5397(3) 0.0619(19) Uani 1 1 d . . . . .
H07S H -0.350976 -0.476809 -0.569333 0.074 Uiso 1 1 calc R U . . .
C07K C -0.6849(6) -0.3261(4) -0.4051(5) 0.069(2) Uani 1 1 d . . . . .
H07T H -0.705334 -0.354437 -0.361342 0.104 Uiso 1 1 calc R U . . .
H07U H -0.731943 -0.314297 -0.429695 0.104 Uiso 1 1 calc R U . . .
H07V H -0.679637 -0.281955 -0.393492 0.104 Uiso 1 1 calc R U . . .
C07L C -0.8297(6) -0.6376(5) -0.4983(5) 0.075(3) Uani 1 1 d . . . . .
H07L H -0.765903 -0.642161 -0.502294 0.090 Uiso 1 1 calc R U . . .
C07M C -0.9029(6) -0.5750(4) -0.4746(5) 0.066(2) Uani 1 1 d . . . . .
H07M H -0.887898 -0.536362 -0.464040 0.079 Uiso 1 1 calc R U . . .
C07N C -1.0248(4) -0.5419(3) -0.2090(4) 0.0481(14) Uani 1 1 d . . . . .
H07Q H -0.993481 -0.520692 -0.189705 0.058 Uiso 1 1 calc R U . . .
C07O C -0.5137(5) -0.3395(4) -0.4844(4) 0.0559(16) Uani 1 1 d . . . . .
H07W H -0.523617 -0.291388 -0.476048 0.067 Uiso 1 1 calc R U . . .
C07P C -1.2850(5) -0.2979(3) -0.3732(5) 0.0570(18) Uani 1 1 d . . . . .
H07P H -1.337421 -0.282539 -0.390541 0.068 Uiso 1 1 calc R U . . .
C07Q C -1.5021(4) -0.1134(4) -0.2383(4) 0.0569(18) Uani 1 1 d . . . . .
H07A H -1.537815 -0.101477 -0.272238 0.068 Uiso 1 1 calc R U . . .
H07B H -1.548284 -0.114952 -0.189854 0.068 Uiso 1 1 calc R U . . .
C07R C -1.2151(5) -0.3701(3) -0.3920(5) 0.0566(18) Uani 1 1 d . . . . .
C07S C -1.4763(7) -0.4238(5) 0.0133(5) 0.075(2) Uani 1 1 d . . . . .
H6BA H -1.431581 -0.399345 -0.019615 0.112 Uiso 1 1 calc R U . . .
HI H -1.480327 -0.419829 0.062072 0.112 Uiso 1 1 calc R U . . .
HJ H -1.539652 -0.401842 0.008300 0.112 Uiso 1 1 calc R U . . .
C07T C -1.3900(9) -0.6417(5) -0.0263(6) 0.081(3) Uani 1 1 d . . . . .
H7BA H -1.373610 -0.690811 -0.034518 0.098 Uiso 1 1 calc R U . . .
C07U C -1.5068(8) -0.5361(6) 0.0067(5) 0.078(2) Uani 1 1 d . . . . .
H8BA H -1.572966 -0.510388 0.022209 0.093 Uiso 1 1 calc R U . . .
C07V C -0.8748(7) -0.6357(5) -0.0527(6) 0.087(3) Uani 1 1 d . . . . .
H4BA H -0.930158 -0.598064 -0.026390 0.130 Uiso 1 1 calc R U . . .
HK H -0.864204 -0.678516 -0.021399 0.130 Uiso 1 1 calc R U . . .
HL H -0.886770 -0.647102 -0.093302 0.130 Uiso 1 1 calc R U . . .
C07W C -1.3117(9) -0.6089(4) -0.0390(5) 0.083(3) Uani 1 1 d . . . . .
C07Y C -1.1574(7) -0.4760(5) -0.4574(7) 0.098(4) Uani 1 1 d . . . . .
H07Y H -1.166705 -0.503773 -0.486849 0.117 Uiso 1 1 calc R U . . .
C080 C -1.2272(7) -0.4113(5) -0.4331(8) 0.104(4) Uani 1 1 d . . . . .
H080 H -1.283665 -0.396292 -0.445691 0.124 Uiso 1 1 calc R U . . .
C083 C -1.4802(10) -0.6041(7) -0.0043(6) 0.094(3) Uani 1 1 d . . . . .
H083 H -1.527652 -0.626949 0.003938 0.112 Uiso 1 1 calc R U . . .
C084 C -0.4695(11) -0.5524(6) -0.5202(6) 0.107(4) Uani 1 1 d . . . . .
H08A H -0.530150 -0.558099 -0.517654 0.161 Uiso 1 1 calc R U . . .
H08B H -0.446394 -0.583552 -0.483535 0.161 Uiso 1 1 calc R U . . .
H08C H -0.422160 -0.565218 -0.567056 0.161 Uiso 1 1 calc R U . . .
C085 C -1.2099(10) -0.6488(7) -0.0622(7) 0.119(5) Uani 1 1 d . . . . .
H08D H -1.172465 -0.617283 -0.064080 0.179 Uiso 1 1 calc R U . . .
H08E H -1.191270 -0.666420 -0.109509 0.179 Uiso 1 1 calc R U . . .
H08F H -1.197688 -0.689227 -0.028665 0.179 Uiso 1 1 calc R U . . .

loop_
_atom_site_aniso_label
_atom_site_aniso_U_11
_atom_site_aniso_U_22
_atom_site_aniso_U_33
_atom_site_aniso_U_23
_atom_site_aniso_U_13
_atom_site_aniso_U_12
N001 0.0227(18) 0.0275(18) 0.0248(18) -0.0026(14) 0.0002(14) -0.0103(15)
N002 0.0195(18) 0.039(2) 0.0234(18) -0.0050(16) 0.0004(14) -0.0100(16)
N003 0.0237(19) 0.0246(19) 0.034(2) -0.0005(15) -0.0056(15) -0.0088(15)
N004 0.030(2) 0.0261(19) 0.030(2) -0.0041(15) -0.0064(16) -0.0072(16)
N005 0.037(2) 0.0230(18) 0.029(2) -0.0011(15) 0.0004(16) -0.0084(17)
N006 0.0213(18) 0.0259(18) 0.036(2) -0.0030(15) -0.0043(15) -0.0112(15)
N007 0.0248(19) 0.0297(19) 0.0243(18) -0.0032(14) -0.0009(15) -0.0131(16)
N008 0.0215(19) 0.0295(19) 0.029(2) -0.0045(15) 0.0005(15) -0.0061(15)
N009 0.0207(19) 0.0264(19) 0.040(2) -0.0042(16) -0.0018(16) -0.0085(16)
N00A 0.0199(18) 0.0250(18) 0.035(2) -0.0011(15) -0.0004(15) -0.0086(15)
N00B 0.0272(19) 0.0227(18) 0.038(2) 0.0009(15) -0.0112(16) -0.0130(16)
N00C 0.0239(18) 0.0222(18) 0.0317(19) 0.0032(15) -0.0074(15) -0.0094(15)
N00D 0.033(2) 0.0225(18) 0.043(2) -0.0013(16) -0.0112(18) -0.0144(17)
N00E 0.031(2) 0.037(2) 0.031(2) -0.0034(17) -0.0053(16) -0.0097(18)
N00F 0.040(2) 0.026(2) 0.049(3) 0.0033(18) -0.014(2) -0.0141(18)
N00G 0.0200(18) 0.036(2) 0.030(2) -0.0064(16) -0.0029(15) -0.0070(16)
N00H 0.032(2) 0.028(2) 0.032(2) -0.0039(16) -0.0061(17) -0.0072(17)
N00I 0.031(2) 0.028(2) 0.033(2) -0.0030(16) -0.0025(16) -0.0155(17)
N00J 0.0252(19) 0.0279(19) 0.0307(19) 0.0009(15) -0.0078(15) -0.0110(16)
N00K 0.026(2) 0.042(2) 0.029(2) -0.0057(17) -0.0049(16) -0.0068(18)
N00L 0.0218(19) 0.036(2) 0.033(2) -0.0072(16) -0.0014(16) -0.0122(17)
N00M 0.040(2) 0.031(2) 0.039(2) -0.0092(18) -0.0089(19) -0.0112(19)
N00N 0.028(2) 0.027(2) 0.047(2) -0.0003(18) -0.0085(18) -0.0053(17)
C00O 0.026(2) 0.029(2) 0.034(2) -0.0040(19) -0.0076(18) -0.0074(19)
C00P 0.024(2) 0.027(2) 0.031(2) -0.0051(17) -0.0085(17) -0.0062(18)
C00Q 0.022(2) 0.029(2) 0.024(2) -0.0008(16) -0.0042(16) -0.0083(17)
C00R 0.023(2) 0.038(2) 0.030(2) -0.0030(19) -0.0042(18) -0.0104(19)
C00S 0.020(2) 0.026(2) 0.030(2) -0.0068(17) -0.0014(17) -0.0065(17)
N00T 0.032(2) 0.034(2) 0.040(2) -0.0087(18) -0.0058(18) -0.0118(18)
C00U 0.022(2) 0.023(2) 0.028(2) -0.0001(16) -0.0081(16) -0.0088(17)
C00V 0.032(2) 0.024(2) 0.038(3) 0.0032(18) -0.015(2) -0.0113(19)
C00W 0.027(2) 0.036(2) 0.024(2) -0.0018(18) -0.0036(17) -0.0098(19)
C00X 0.023(2) 0.0221(19) 0.026(2) -0.0030(16) -0.0049(17) -0.0077(16)
C00Y 0.022(2) 0.024(2) 0.034(2) -0.0022(17) -0.0071(17) -0.0078(17)
C00Z 0.023(2) 0.022(2) 0.031(2) 0.0012(17) -0.0082(17) -0.0078(17)
C010 0.023(2) 0.024(2) 0.039(2) -0.0003(18) -0.0071(18) -0.0107(18)
C011 0.021(2) 0.029(2) 0.027(2) -0.0015(17) -0.0056(17) -0.0069(17)
C012 0.021(2) 0.029(2) 0.026(2) -0.0025(17) -0.0040(17) -0.0099(17)
C013 0.027(2) 0.033(2) 0.046(3) -0.009(2) -0.003(2) -0.010(2)
C014 0.027(2) 0.030(2) 0.034(2) -0.0029(19) -0.0027(19) -0.0116(19)
C015 0.030(2) 0.022(2) 0.035(2) 0.0004(17) -0.0095(19) -0.0099(18)
C016 0.022(2) 0.026(2) 0.025(2) -0.0023(16) -0.0057(16) -0.0041(17)
C017 0.030(2) 0.031(2) 0.033(2) 0.0007(18) -0.0116(19) -0.0100(19)
C018 0.027(2) 0.028(2) 0.028(2) -0.0106(17) -0.0008(17) -0.0113(18)
C019 0.025(2) 0.022(2) 0.036(2) 0.0033(17) -0.0098(18) -0.0098(17)
C01A 0.026(2) 0.030(2) 0.033(2) -0.0068(18) -0.0058(18) -0.0093(18)
C01B 0.023(2) 0.027(2) 0.030(2) -0.0031(17) -0.0066(17) -0.0076(17)
C01C 0.026(2) 0.027(2) 0.033(2) 0.0030(18) -0.0080(18) -0.0103(18)
C01D 0.023(2) 0.031(2) 0.038(2) 0.0015(19) -0.0117(18) -0.0114(19)
C01E 0.023(2) 0.029(2) 0.025(2) -0.0036(17) -0.0015(17) -0.0102(18)
C01F 0.022(2) 0.024(2) 0.028(2) -0.0037(16) -0.0056(17) -0.0090(17)
C01G 0.027(2) 0.025(2) 0.033(2) -0.0052(17) -0.0112(18) -0.0091(18)
C01H 0.023(2) 0.028(2) 0.035(2) -0.0025(18) -0.0025(18) -0.0066(18)
C01I 0.030(2) 0.027(2) 0.042(3) -0.0022(19) -0.013(2) -0.0098(19)
C01J 0.022(2) 0.023(2) 0.042(3) 0.0070(18) -0.0113(18) -0.0093(17)
C01K 0.042(3) 0.032(2) 0.030(2) 0.0012(19) -0.007(2) -0.018(2)
C01L 0.036(3) 0.032(2) 0.035(3) 0.0017(19) -0.006(2) -0.016(2)
C01M 0.020(2) 0.025(2) 0.024(2) 0.0002(16) -0.0030(16) -0.0106(17)
C01N 0.025(2) 0.028(2) 0.025(2) 0.0005(17) -0.0074(16) -0.0115(18)
C01O 0.024(2) 0.034(2) 0.032(2) -0.0052(19) -0.0049(18) -0.0075(19)
C01P 0.020(2) 0.024(2) 0.033(2) -0.0002(17) -0.0034(17) -0.0088(17)
C01Q 0.035(3) 0.026(2) 0.039(3) 0.0059(19) -0.016(2) -0.0136(19)
C01R 0.025(2) 0.028(2) 0.027(2) -0.0022(17) -0.0050(17) -0.0118(18)
C01S 0.026(2) 0.026(2) 0.030(2) -0.0055(17) -0.0057(18) -0.0100(17)
C01T 0.027(2) 0.028(2) 0.024(2) -0.0003(16) -0.0028(17) -0.0085(18)
C01U 0.022(2) 0.022(2) 0.033(2) -0.0007(17) -0.0095(17) -0.0036(17)
C01V 0.034(2) 0.026(2) 0.033(2) 0.0014(18) -0.0066(19) -0.011(2)
C01W 0.030(3) 0.058(4) 0.054(3) -0.018(3) -0.018(2) -0.003(3)
C01X 0.030(2) 0.023(2) 0.036(2) -0.0014(18) -0.0032(19) -0.0071(19)
C01Y 0.026(2) 0.039(3) 0.044(3) -0.006(2) 0.001(2) -0.018(2)
C01Z 0.036(3) 0.035(3) 0.049(3) 0.005(2) -0.020(2) -0.020(2)
C020 0.027(2) 0.028(2) 0.040(3) 0.0076(19) -0.0153(19) -0.0118(19)
C021 0.031(2) 0.029(2) 0.034(2) -0.0037(19) -0.0106(19) -0.006(2)
C022 0.022(2) 0.029(2) 0.024(2) -0.0029(17) -0.0002(17) -0.0080(18)
C023 0.048(3) 0.035(3) 0.036(3) 0.001(2) -0.016(2) 0.000(2)
C024 0.026(2) 0.041(3) 0.027(2) -0.0038(19) -0.0024(18) -0.019(2)
C025 0.030(2) 0.038(3) 0.037(3) 0.000(2) -0.002(2) -0.020(2)
C026 0.019(2) 0.031(2) 0.026(2) -0.0037(17) -0.0022(16) -0.0068(17)
C027 0.021(2) 0.033(2) 0.039(3) -0.009(2) 0.0018(19) -0.0102(19)
C028 0.027(2) 0.024(2) 0.041(3) 0.0043(19) -0.015(2) -0.0083(18)
C029 0.020(2) 0.026(2) 0.029(2) 0.0021(17) -0.0020(17) -0.0096(17)
C02A 0.026(2) 0.025(2) 0.035(2) -0.0014(18) -0.0110(18) -0.0090(18)
C02B 0.026(2) 0.031(2) 0.024(2) -0.0041(17) -0.0017(17) -0.0091(18)
C02C 0.023(2) 0.039(3) 0.027(2) -0.0004(18) -0.0049(18) -0.0089(19)
C02D 0.024(2) 0.0199(19) 0.033(2) -0.0031(17) -0.0050(18) -0.0069(17)
C02E 0.032(2) 0.029(2) 0.030(2) -0.0007(18) -0.0128(19) -0.0110(19)
C02F 0.033(2) 0.028(2) 0.027(2) -0.0029(17) -0.0010(18) -0.0158(19)
C02G 0.026(2) 0.030(2) 0.022(2) -0.0035(17) -0.0012(17) -0.0100(18)
C02H 0.029(2) 0.024(2) 0.037(2) -0.0023(18) -0.0009(19) -0.0103(18)
C02I 0.023(2) 0.029(2) 0.034(2) -0.0022(18) -0.0065(18) -0.0038(18)
C02J 0.024(2) 0.030(2) 0.033(2) -0.0052(18) -0.0039(18) -0.0110(18)
C02K 0.0185(19) 0.022(2) 0.035(2) -0.0018(17) -0.0067(17) -0.0046(16)
C02L 0.024(2) 0.0188(19) 0.028(2) -0.0017(15) -0.0046(17) -0.0093(16)
C02M 0.023(2) 0.029(2) 0.026(2) -0.0029(17) -0.0026(17) -0.0090(18)
C02N 0.023(2) 0.022(2) 0.032(2) 0.0031(17) -0.0068(17) -0.0097(17)
C02O 0.024(2) 0.024(2) 0.033(2) 0.0004(17) -0.0068(17) -0.0089(17)
C02P 0.027(2) 0.035(2) 0.029(2) -0.0051(18) -0.0054(18) -0.0104(19)
C02Q 0.027(2) 0.026(2) 0.035(2) 0.0009(18) -0.0076(18) -0.0102(18)
C02R 0.025(2) 0.028(2) 0.030(2) -0.0033(17) -0.0063(18) -0.0104(18)
C02S 0.068(4) 0.029(3) 0.042(3) -0.008(2) -0.026(3) 0.002(3)
C02T 0.026(2) 0.035(2) 0.036(3) -0.006(2) -0.0009(19) -0.011(2)
C02U 0.026(2) 0.030(2) 0.029(2) -0.0031(18) -0.0009(18) -0.0113(19)
C02V 0.031(2) 0.026(2) 0.043(3) 0.0004(19) -0.019(2) -0.0103(19)
C02W 0.023(2) 0.022(2) 0.032(2) 0.0020(17) -0.0076(17) -0.0099(17)
C02X 0.021(2) 0.035(2) 0.028(2) -0.0025(18) -0.0040(17) -0.0101(19)
C02Y 0.035(3) 0.030(2) 0.038(3) 0.0008(19) -0.012(2) -0.013(2)
C02Z 0.039(3) 0.031(2) 0.032(2) 0.0002(19) -0.009(2) -0.014(2)
C030 0.018(2) 0.032(2) 0.029(2) -0.0069(18) -0.0023(16) -0.0053(18)
C031 0.029(2) 0.029(2) 0.044(3) 0.007(2) -0.018(2) -0.0112(19)
C032 0.032(2) 0.030(2) 0.034(2) -0.0020(19) -0.0102(19) -0.003(2)
C033 0.024(2) 0.019(2) 0.045(3) 0.0012(18) -0.0110(19) -0.0058(17)
C034 0.032(2) 0.023(2) 0.034(2) -0.0016(17) -0.0062(19) -0.0131(18)
C035 0.029(2) 0.046(3) 0.042(3) -0.011(2) -0.009(2) -0.011(2)
C036 0.030(2) 0.027(2) 0.034(2) -0.0046(18) -0.0033(19) -0.0108(19)
C037 0.038(3) 0.024(2) 0.036(3) 0.0007(18) -0.001(2) -0.016(2)
C038 0.031(2) 0.030(2) 0.035(2) 0.0060(19) -0.0123(19) -0.0163(19)
C039 0.020(2) 0.025(2) 0.026(2) -0.0057(16) 0.0018(16) -0.0077(17)
C03A 0.060(4) 0.032(3) 0.041(3) -0.010(2) -0.008(3) -0.014(3)
C03B 0.023(2) 0.067(4) 0.030(3) 0.003(2) -0.0033(19) -0.010(2)
C03C 0.042(3) 0.031(2) 0.035(3) 0.001(2) -0.005(2) -0.012(2)
C03D 0.027(2) 0.032(2) 0.031(2) -0.0044(18) -0.0067(18) -0.0094(19)
C03F 0.025(2) 0.022(2) 0.040(3) 0.0007(18) -0.0073(18) -0.0087(18)
C03G 0.042(3) 0.025(2) 0.033(2) -0.0030(18) -0.008(2) -0.011(2)
C03H 0.029(2) 0.037(3) 0.040(3) -0.013(2) -0.005(2) -0.006(2)
C03I 0.035(3) 0.027(2) 0.034(2) 0.0001(19) -0.008(2) -0.010(2)
C03J 0.028(2) 0.033(2) 0.035(2) 0.002(2) -0.0118(19) -0.008(2)
C03K 0.024(2) 0.030(2) 0.029(2) -0.0057(18) -0.0031(17) -0.0109(18)
C03L 0.037(3) 0.030(2) 0.035(3) -0.005(2) -0.013(2) -0.003(2)
C03M 0.029(3) 0.040(3) 0.051(3) -0.013(2) 0.002(2) -0.009(2)
C03N 0.030(2) 0.033(2) 0.035(2) 0.0022(19) -0.012(2) -0.003(2)
C03O 0.019(2) 0.040(3) 0.035(2) -0.002(2) -0.0049(18) -0.0050(19)
C03P 0.033(2) 0.034(2) 0.040(3) 0.004(2) -0.019(2) -0.015(2)
C03Q 0.020(2) 0.035(2) 0.030(2) -0.0053(19) -0.0011(17) -0.0094(18)
C03R 0.022(2) 0.035(2) 0.025(2) -0.0034(17) -0.0030(17) -0.0122(19)
C03S 0.033(3) 0.029(2) 0.049(3) 0.007(2) -0.019(2) -0.014(2)
C03T 0.031(3) 0.029(2) 0.041(3) -0.008(2) 0.001(2) -0.007(2)
C03U 0.027(2) 0.037(2) 0.029(2) -0.0072(19) -0.0032(18) -0.013(2)
C03V 0.035(3) 0.038(3) 0.042(3) -0.011(2) -0.010(2) -0.012(2)
C03W 0.027(2) 0.027(2) 0.044(3) -0.0013(19) -0.014(2) -0.0120(18)
C03X 0.034(3) 0.034(3) 0.033(2) -0.003(2) -0.006(2) -0.005(2)
C03Y 0.045(3) 0.023(2) 0.039(3) -0.0009(19) -0.006(2) -0.015(2)
C03Z 0.040(3) 0.045(3) 0.052(3) -0.016(3) -0.024(3) 0.003(2)
C040 0.024(2) 0.027(2) 0.032(2) -0.0048(18) -0.0052(17) -0.0086(18)
C041 0.024(2) 0.028(2) 0.028(2) -0.0064(17) -0.0019(17) -0.0094(18)
C042 0.028(2) 0.039(3) 0.042(3) -0.012(2) -0.013(2) -0.003(2)
C043 0.029(2) 0.030(2) 0.039(3) -0.005(2) -0.009(2) -0.002(2)
C044 0.035(3) 0.025(2) 0.035(2) -0.0009(18) -0.007(2) -0.011(2)
C045 0.040(3) 0.047(3) 0.036(3) -0.003(2) -0.016(2) 0.005(3)
C046 0.024(2) 0.028(2) 0.023(2) -0.0003(16) -0.0033(16) -0.0125(18)
C047 0.039(3) 0.043(3) 0.041(3) 0.008(2) -0.013(2) -0.028(2)
C048 0.030(2) 0.031(2) 0.030(2) -0.0053(18) -0.0065(18) -0.013(2)
C049 0.060(4) 0.029(2) 0.046(3) 0.013(2) -0.027(3) -0.029(2)
C04A 0.026(2) 0.039(3) 0.031(2) 0.003(2) -0.0050(19) -0.008(2)
C04B 0.023(2) 0.051(3) 0.033(2) -0.002(2) -0.0060(19) -0.015(2)
C04C 0.066(4) 0.028(3) 0.040(3) -0.009(2) -0.019(3) 0.001(3)
C04D 0.021(2) 0.035(2) 0.028(2) -0.0034(18) -0.0048(17) -0.0074(18)
C04E 0.031(2) 0.036(3) 0.034(2) -0.005(2) -0.0088(19) -0.011(2)
C04F 0.025(2) 0.054(3) 0.034(3) 0.008(2) -0.008(2) -0.009(2)
C04G 0.022(2) 0.028(2) 0.025(2) -0.0018(17) -0.0020(17) -0.0084(17)
C04H 0.031(3) 0.033(3) 0.054(3) 0.003(2) -0.007(2) -0.020(2)
C04I 0.027(2) 0.024(2) 0.042(3) -0.0008(19) -0.0113(19) -0.0086(18)
C04J 0.019(2) 0.035(2) 0.022(2) -0.0061(17) 0.0003(16) -0.0087(18)
C04K 0.026(2) 0.039(3) 0.027(2) -0.0075(19) -0.0018(18) -0.013(2)
C04L 0.031(2) 0.023(2) 0.032(2) -0.0016(17) -0.0088(18) -0.0145(19)
C04M 0.028(2) 0.040(3) 0.030(2) -0.0048(19) -0.0051(19) -0.011(2)
C04N 0.030(2) 0.031(2) 0.044(3) -0.004(2) -0.006(2) -0.012(2)
C04O 0.036(3) 0.045(3) 0.043(3) -0.011(2) -0.013(2) -0.007(2)
C04P 0.027(2) 0.048(3) 0.044(3) -0.008(2) 0.004(2) -0.021(2)
C04Q 0.027(2) 0.033(2) 0.032(2) 0.0023(19) -0.0062(19) -0.010(2)
C04R 0.032(3) 0.029(2) 0.042(3) -0.001(2) -0.005(2) -0.012(2)
C04S 0.023(2) 0.0204(19) 0.029(2) -0.0035(16) -0.0032(17) -0.0076(16)
C04T 0.025(2) 0.036(3) 0.040(3) 0.000(2) -0.004(2) -0.006(2)
C04U 0.032(2) 0.031(2) 0.031(2) -0.0014(19) -0.0008(19) -0.013(2)
C04V 0.037(3) 0.025(2) 0.036(3) 0.0032(19) -0.007(2) -0.012(2)
C04W 0.031(3) 0.027(2) 0.046(3) -0.002(2) -0.007(2) -0.014(2)
C04X 0.034(3) 0.028(2) 0.040(3) 0.003(2) -0.011(2) -0.007(2)
C04Y 0.022(2) 0.023(2) 0.029(2) 0.0049(17) -0.0061(17) -0.0102(17)
C04Z 0.050(3) 0.047(3) 0.032(3) -0.015(2) -0.014(2) 0.001(3)
C050 0.031(2) 0.024(2) 0.036(2) -0.0062(18) 0.0000(19) -0.0086(19)
C051 0.053(4) 0.046(3) 0.050(3) -0.003(3) -0.021(3) -0.009(3)
C052 0.028(2) 0.031(2) 0.036(3) -0.008(2) 0.0016(19) -0.009(2)
C053 0.038(3) 0.033(2) 0.038(3) -0.003(2) -0.012(2) -0.011(2)
C054 0.030(3) 0.036(3) 0.043(3) -0.012(2) -0.012(2) -0.002(2)
C055 0.042(3) 0.036(3) 0.032(2) -0.003(2) 0.002(2) -0.025(2)
C056 0.031(2) 0.033(3) 0.036(3) 0.000(2) -0.007(2) -0.002(2)
C057 0.024(2) 0.027(2) 0.042(3) 0.0016(19) -0.008(2) -0.0067(19)
C058 0.035(3) 0.043(3) 0.049(3) -0.012(2) -0.020(2) 0.003(2)
C059 0.046(3) 0.022(2) 0.042(3) -0.011(2) 0.001(2) -0.010(2)
C05A 0.029(2) 0.033(2) 0.026(2) -0.0016(18) -0.0025(18) -0.008(2)
C05B 0.040(3) 0.036(3) 0.051(3) -0.009(2) -0.026(2) -0.004(2)
C05C 0.034(3) 0.033(2) 0.036(3) 0.0004(19) -0.003(2) -0.019(2)
C05D 0.048(3) 0.037(3) 0.050(3) -0.010(2) -0.022(3) -0.007(2)
C05E 0.027(3) 0.066(4) 0.027(2) 0.002(2) -0.002(2) -0.009(3)
C05F 0.053(3) 0.045(3) 0.034(3) -0.012(2) -0.014(2) 0.004(3)
C05G 0.028(2) 0.023(2) 0.039(3) 0.0000(18) -0.0084(19) -0.0075(18)
C05H 0.038(3) 0.032(2) 0.039(3) -0.005(2) -0.011(2) -0.010(2)
C05I 0.026(2) 0.033(2) 0.031(2) -0.0021(19) -0.0018(18) -0.0128(19)
C05J 0.036(3) 0.023(2) 0.050(3) -0.008(2) -0.010(2) -0.004(2)
C05K 0.028(2) 0.042(3) 0.031(2) 0.001(2) 0.0000(18) -0.019(2)
C05L 0.059(4) 0.033(3) 0.059(4) 0.013(2) -0.033(3) -0.025(3)
C05M 0.026(2) 0.026(2) 0.030(2) -0.0023(17) -0.0094(17) -0.0116(18)
C05N 0.028(2) 0.029(2) 0.044(3) 0.001(2) -0.005(2) -0.011(2)
C05O 0.023(2) 0.056(3) 0.032(2) 0.008(2) -0.0013(19) -0.015(2)
C05P 0.033(3) 0.029(2) 0.044(3) -0.005(2) -0.003(2) -0.011(2)
C05Q 0.025(2) 0.031(2) 0.022(2) -0.0025(17) -0.0012(17) -0.0072(18)
C05R 0.060(4) 0.027(2) 0.067(4) 0.012(2) -0.031(3) -0.021(3)
C05S 0.027(3) 0.038(3) 0.049(3) -0.017(2) -0.001(2) 0.000(2)
C05T 0.045(3) 0.040(3) 0.049(3) -0.015(2) -0.011(3) -0.006(3)
C05U 0.026(2) 0.027(2) 0.031(2) -0.0025(17) -0.0036(18) -0.0120(18)
C05V 0.036(3) 0.021(2) 0.029(2) -0.0001(17) -0.0048(19) -0.0092(19)
C05W 0.027(2) 0.036(2) 0.025(2) -0.0047(18) -0.0038(18) -0.012(2)
C05X 0.037(3) 0.025(2) 0.038(3) -0.0025(19) -0.016(2) -0.001(2)
C05Y 0.081(5) 0.047(3) 0.040(3) 0.000(3) -0.027(3) -0.014(3)
C05Z 0.027(2) 0.021(2) 0.035(2) 0.0010(17) -0.0080(18) -0.0091(18)
C060 0.034(3) 0.039(3) 0.034(3) -0.004(2) -0.012(2) -0.003(2)
C061 0.029(3) 0.039(3) 0.065(4) -0.017(3) -0.015(2) -0.002(2)
C062 0.040(3) 0.026(2) 0.041(3) 0.000(2) -0.017(2) -0.010(2)
C063 0.037(3) 0.047(3) 0.057(3) -0.023(3) -0.018(3) -0.005(2)
C064 0.032(2) 0.028(2) 0.041(3) 0.0038(19) -0.014(2) -0.011(2)
C065 0.031(2) 0.031(2) 0.037(3) -0.004(2) -0.002(2) -0.011(2)
C066 0.027(2) 0.057(3) 0.025(2) -0.001(2) -0.0043(19) -0.013(2)
C067 0.043(3) 0.037(3) 0.049(3) -0.014(2) -0.017(2) -0.004(2)
C068 0.033(3) 0.042(3) 0.036(3) -0.006(2) -0.001(2) -0.021(2)
C069 0.030(3) 0.039(3) 0.033(2) 0.004(2) -0.002(2) -0.012(2)
C06A 0.034(3) 0.037(3) 0.036(3) -0.005(2) -0.006(2) -0.011(2)
C06B 0.042(3) 0.063(4) 0.044(3) 0.000(3) -0.006(3) -0.015(3)
C06C 0.037(3) 0.026(2) 0.049(3) 0.002(2) -0.011(2) -0.016(2)
C06D 0.038(3) 0.054(3) 0.058(4) -0.019(3) -0.023(3) -0.006(3)
C06E 0.041(3) 0.027(2) 0.032(2) 0.0016(18) -0.008(2) -0.017(2)
C06F 0.051(3) 0.040(3) 0.030(3) -0.002(2) -0.011(2) 0.003(3)
C06G 0.028(2) 0.022(2) 0.035(2) -0.0008(18) -0.0014(18) -0.0060(18)
C06H 0.021(2) 0.053(3) 0.036(3) 0.001(2) -0.0058(19) -0.010(2)
C06I 0.025(2) 0.038(3) 0.043(3) -0.012(2) 0.001(2) -0.006(2)
C06J 0.027(2) 0.036(3) 0.045(3) -0.010(2) 0.003(2) -0.014(2)
C06K 0.028(2) 0.048(3) 0.042(3) -0.016(2) 0.006(2) -0.014(2)
C06L 0.029(3) 0.036(3) 0.070(4) 0.005(3) 0.009(3) -0.010(2)
C06M 0.032(3) 0.039(3) 0.046(3) -0.003(2) 0.004(2) -0.013(2)
C06N 0.069(4) 0.041(3) 0.037(3) -0.007(2) 0.009(3) -0.035(3)
C06O 0.046(3) 0.023(2) 0.047(3) 0.004(2) -0.016(2) -0.011(2)
C06P 0.032(3) 0.035(3) 0.060(4) -0.013(2) -0.025(2) 0.002(2)
C06Q 0.045(3) 0.048(3) 0.037(3) -0.005(2) -0.019(2) 0.003(3)
C06R 0.027(2) 0.063(4) 0.032(3) 0.008(2) -0.007(2) -0.015(2)
C06S 0.039(3) 0.037(3) 0.046(3) -0.009(2) -0.008(2) -0.005(2)
C06T 0.054(4) 0.047(3) 0.050(3) -0.001(3) -0.022(3) -0.011(3)
C06U 0.033(3) 0.048(3) 0.038(3) -0.012(2) 0.005(2) 0.001(2)
C06V 0.028(2) 0.043(3) 0.043(3) 0.007(2) -0.003(2) -0.021(2)
C06W 0.042(3) 0.052(3) 0.064(4) -0.024(3) -0.017(3) -0.011(3)
C06X 0.039(3) 0.038(3) 0.061(4) -0.016(3) -0.024(3) 0.002(2)
C06Y 0.054(4) 0.031(3) 0.054(3) -0.015(2) -0.028(3) 0.004(3)
C06Z 0.031(3) 0.027(3) 0.088(5) 0.008(3) -0.022(3) -0.007(2)
C070 0.042(3) 0.041(3) 0.036(3) -0.003(2) -0.010(2) -0.009(2)
C071 0.048(3) 0.031(3) 0.062(4) -0.018(3) -0.022(3) 0.001(2)
C072 0.033(3) 0.049(3) 0.039(3) -0.004(2) 0.003(2) -0.025(2)
C073 0.041(3) 0.039(3) 0.061(4) -0.016(3) -0.024(3) -0.003(2)
C074 0.041(3) 0.049(3) 0.070(4) -0.022(3) -0.023(3) -0.006(3)
C075 0.021(2) 0.059(4) 0.052(3) -0.020(3) 0.007(2) -0.011(2)
C076 0.025(3) 0.056(4) 0.048(3) -0.012(3) 0.014(2) -0.007(3)
C077 0.032(3) 0.036(3) 0.046(3) -0.011(2) -0.008(2) -0.009(2)
C078 0.036(3) 0.028(3) 0.090(5) 0.003(3) -0.021(3) -0.010(2)
C079 0.088(5) 0.027(3) 0.040(3) -0.002(2) 0.009(3) -0.028(3)
C07A 0.063(4) 0.059(4) 0.038(3) 0.008(3) -0.017(3) -0.021(3)
C07B 0.062(4) 0.030(3) 0.036(3) -0.007(2) 0.005(3) -0.018(3)
C07C 0.060(4) 0.038(3) 0.053(4) -0.004(3) -0.014(3) -0.014(3)
C07D 0.054(4) 0.057(4) 0.038(3) -0.006(3) 0.001(3) 0.007(3)
C07E 0.077(5) 0.041(3) 0.046(3) 0.003(3) -0.019(3) -0.008(3)
C07F 0.064(4) 0.058(4) 0.061(4) -0.009(3) -0.015(3) -0.027(3)
C07G 0.068(5) 0.065(4) 0.041(3) -0.005(3) -0.011(3) -0.020(4)
C07H 0.069(5) 0.034(3) 0.048(3) -0.009(2) -0.009(3) -0.005(3)
C07I 0.038(3) 0.050(3) 0.051(3) -0.017(3) -0.018(3) -0.007(3)
C07J 0.059(4) 0.073(5) 0.034(3) -0.007(3) -0.010(3) 0.002(4)
C07K 0.059(4) 0.056(4) 0.078(5) -0.017(4) -0.015(4) -0.001(4)
C07L 0.068(5) 0.063(5) 0.103(7) -0.047(5) -0.045(5) 0.008(4)
C07M 0.069(5) 0.050(4) 0.085(5) -0.034(4) -0.035(4) -0.003(3)
C07N 0.034(3) 0.045(3) 0.070(4) -0.020(3) -0.022(3) -0.006(2)
C07O 0.060(4) 0.053(4) 0.053(4) 0.000(3) -0.016(3) -0.018(3)
C07P 0.041(3) 0.035(3) 0.100(6) -0.019(3) -0.035(4) 0.004(3)
C07Q 0.027(3) 0.047(3) 0.065(4) 0.004(3) 0.012(3) -0.004(3)
C07R 0.042(3) 0.037(3) 0.096(5) -0.017(3) -0.035(4) 0.002(3)
C07S 0.080(6) 0.066(5) 0.063(5) -0.002(4) -0.022(4) -0.006(4)
C07T 0.122(9) 0.056(5) 0.085(6) -0.006(4) -0.042(6) -0.040(5)
C07U 0.087(6) 0.093(7) 0.074(5) 0.011(5) -0.037(5) -0.049(5)
C07V 0.081(6) 0.067(5) 0.110(8) -0.033(5) 0.002(5) -0.042(5)
C07W 0.118(8) 0.049(4) 0.059(5) -0.003(3) -0.027(5) 0.004(5)
C07Y 0.087(6) 0.061(5) 0.173(11) -0.065(6) -0.088(7) 0.021(4)
C080 0.077(6) 0.067(5) 0.190(12) -0.070(7) -0.089(8) 0.027(5)
C083 0.100(8) 0.094(8) 0.092(7) -0.011(6) -0.020(6) -0.045(7)
C084 0.132(10) 0.092(7) 0.079(7) -0.019(6) -0.041(7) 0.004(7)
C085 0.116(10) 0.084(7) 0.104(9) -0.016(6) -0.034(7) 0.041(7)

loop_
_atom_type_symbol
_atom_type_description
_atom_type_scat_dispersion_real
_atom_type_scat_dispersion_imag
_atom_type_scat_source
C C 0.0033 0.0016 'International Tables Vol C Tables 4.2.6.8 and 6.1.1.4'
H H 0.0000 0.0000 'International Tables Vol C Tables 4.2.6.8 and 6.1.1.4'
N N 0.0061 0.0033 'International Tables Vol C Tables 4.2.6.8 and 6.1.1.4'

loop_
_geom_angle_atom_site_label_1
_geom_angle_atom_site_label_2
_geom_angle_atom_site_label_3
_geom_angle
_geom_angle_site_symmetry_1
_geom_angle_site_symmetry_3
_geom_angle_publ_flag
C00Q N001 C01M 117.9(4) . . ?
C01E N002 C04J 115.6(4) . . ?
C01C N003 C02W 116.5(4) . . ?
C00O N004 C040 115.3(4) . . ?
C02S N005 C05V 115.9(5) . . ?
C02A N006 C01F 116.1(4) . . ?
C02G N007 C046 116.8(4) . . ?
C04M N008 C05Q 116.1(4) . . ?
C01A N009 C01P 116.5(4) . . ?
C02D N00A C029 117.9(4) . . ?
C03W N00B C00Z 118.2(4) . . ?
C02N N00C C04Y 117.5(4) . . ?
C010 N00D C04L 116.7(4) . . ?
C04E N00E C05W 116.7(4) . . ?
C01V N00F C06E 117.5(5) . . ?
C01B N00G C030 116.4(4) . . ?
C03X N00H C05A 116.2(4) . . ?
C04N N00I C05U 116.9(4) . . ?
C01U N00J C05M 114.9(4) . . ?
C017 N00K C01N 116.4(4) . . ?
C01S N00L C03Q 115.6(4) . . ?
C053 N00M C03G 117.7(5) . . ?
C07P N00N C057 117.3(5) . . ?
N004 C00O C021 124.2(5) . . ?
N004 C00O H00O 117.9 . . ?
C021 C00O H00O 117.9 . . ?
C016 C00P C00U 121.3(4) . . ?
C016 C00P H00P 119.3 . . ?
C00U C00P H00P 119.3 . . ?
N001 C00Q C012 123.3(4) . . ?
N001 C00Q H00Q 118.3 . . ?
C012 C00Q H00Q 118.3 . . ?
C00W C00R C04G 121.0(4) . . ?
C00W C00R H00R 119.5 . . ?
C04G C00R H00R 119.5 . . ?
C04F C00S C05E 118.0(4) . . ?
C04F C00S C01B 119.1(4) . . ?
C05E C00S C01B 122.8(4) . . ?
C035 N00T C048 116.6(5) . . ?
C00P C00U C02E 117.5(4) . . ?
C00P C00U C00Y 119.1(4) . . ?
C02E C00U C00Y 123.3(4) . . ?
C019 C00V C01Q 119.7(5) . . ?
C019 C00V H00V 120.2 . . ?
C01Q C00V H00V 120.2 . . ?
C022 C00W C00R 120.5(4) . . ?
C022 C00W H00W 119.8 . . ?
C00R C00W H00W 119.8 . . ?
C03B C00X C05O 117.4(4) . . ?
C03B C00X C02L 122.2(4) . . ?
C05O C00X C02L 120.4(4) . . ?
C03P C00Y C020 117.5(4) . . ?
C03P C00Y C00U 121.9(4) . . ?
C020 C00Y C00U 120.5(4) . . ?
N00B C00Z C01N 114.3(4) . . ?
N00B C00Z C05G 110.6(4) . . ?
C01N C00Z C05G 111.1(4) . . ?
N00B C00Z H00Z 106.8 . . ?
C01N C00Z H00Z 106.8 . . ?
C05G C00Z H00Z 106.8 . . ?
N00D C010 C03F 122.8(5) . . ?
N00D C010 H010 118.6 . . ?
C03F C010 H010 118.6 . . ?
C01T C011 C02L 121.8(4) . . ?
C01T C011 H011 119.1 . . ?
C02L C011 H011 119.1 . . ?
C04A C012 C02I 118.9(4) . . ?
C04A C012 C00Q 119.6(4) . . ?
C02I C012 C00Q 121.4(4) . . ?
C03M C013 C03Q 111.6(4) . . ?
C03M C013 H01I 109.3 . . ?
C03Q C013 H01I 109.3 . . ?
C03M C013 H01J 109.3 . . ?
C03Q C013 H01J 109.3 . . ?
H01I C013 H01J 108.0 . . ?
C01H C014 C02J 120.1(5) . . ?
C01H C014 H014 119.9 . . ?
C02J C014 H014 119.9 . . ?
C02Z C015 C04U 118.2(4) . . ?
C02Z C015 C02A 119.4(4) . . ?
C04U C015 C02A 122.4(4) . . ?
C00P C016 C02K 120.9(4) . . ?
C00P C016 H016 119.6 . . ?
C02K C016 H016 119.6 . . ?
N00K C017 C03J 122.4(5) . . ?
N00K C017 H017 118.8 . . ?
C03J C017 H017 118.8 . . ?
C03D C018 C02U 118.5(4) . . ?
C03D C018 C01S 118.1(4) . . ?
C02U C018 C01S 123.4(4) . . ?
C038 C019 C00V 119.1(4) . . ?
C038 C019 C02N 120.4(4) . . ?
C00V C019 C02N 120.5(4) . . ?
N009 C01A C02J 122.3(5) . . ?
N009 C01A H01N 118.9 . . ?
C02J C01A H01N 118.9 . . ?
N00G C01B C00S 124.4(4) . . ?
N00G C01B H01C 117.8 . . ?
C00S C01B H01C 117.8 . . ?
N003 C01C C02O 122.1(4) . . ?
N003 C01C H01D 118.9 . . ?
C02O C01C H01D 118.9 . . ?
C020 C01D C02O 120.9(4) . . ?
C020 C01D H01G 119.6 . . ?
C02O C01D H01G 119.6 . . ?
N002 C01E C039 123.0(4) . . ?
N002 C01E H01E 118.5 . . ?
C039 C01E H01E 118.5 . . ?
N006 C01F C027 110.4(4) . . ?
N006 C01F C01M 109.9(3) . . ?
C027 C01F C01M 110.1(4) . . ?
N006 C01F H01F 108.8 . . ?
C027 C01F H01F 108.8 . . ?
C01M C01F H01F 108.8 . . ?
C02E C01G C02K 120.1(4) . . ?
C02E C01G H01H 120.0 . . ?
C02K C01G H01H 120.0 . . ?
C014 C01H C03K 121.7(5) . . ?
C014 C01H H01O 119.1 . . ?
C03K C01H H01O 119.1 . . ?
C038 C01I C01J 120.4(5) . . ?
C038 C01I H01P 119.8 . . ?
C01J C01I H01P 119.8 . . ?
C01Q C01J C01I 118.4(4) . . ?
C01Q C01J C033 120.4(4) . . ?
C01I C01J C033 121.2(5) . . ?
C02Z C01K C05Z 121.4(5) . . ?
C02Z C01K H01K 119.3 . . ?
C05Z C01K H01K 119.3 . . ?
C044 C01L C02Q 120.9(5) . . ?
C044 C01L H01L 119.6 . . ?
C02Q C01L H01L 119.6 . . ?
N001 C01M C034 110.8(4) . . ?
N001 C01M C01F 108.6(4) . . ?
C034 C01M C01F 110.9(4) . . ?
N001 C01M H01M 108.8 . . ?
C034 C01M H01M 108.8 . . ?
C01F C01M H01M 108.8 . . ?
N00K C01N C00Z 110.4(4) . . ?
N00K C01N C047 107.1(4) . . ?
C00Z C01N C047 110.0(4) . . ?
N00K C01N H01Q 109.8 . . ?
C00Z C01N H01Q 109.8 . . ?
C047 C01N H01Q 109.8 . . ?
C041 C01O C02U 121.6(5) . . ?
C041 C01O H01S 119.2 . . ?
C02U C01O H01S 119.2 . . ?
N009 C01P C04W 109.6(4) . . ?
N009 C01P C04Y 108.5(4) . . ?
C04W C01P C04Y 110.6(4) . . ?
N009 C01P H01W 109.3 . . ?
C04W C01P H01W 109.3 . . ?
C04Y C01P H01W 109.3 . . ?
C01J C01Q C00V 121.7(5) . . ?
C01J C01Q H01X 119.2 . . ?
C00V C01Q H01X 119.2 . . ?
C02R C01R C02L 121.5(4) . . ?
C02R C01R H01R 119.3 . . ?
C02L C01R H01R 119.3 . . ?
N00L C01S C018 124.9(4) . . ?
N00L C01S H01Y 117.6 . . ?
C018 C01S H01Y 117.6 . . ?
C011 C01T C04S 120.2(4) . . ?
C011 C01T H01T 119.9 . . ?
C04S C01T H01T 119.9 . . ?
N00J C01U C02K 124.6(4) . . ?
N00J C01U H01U 117.7 . . ?
C02K C01U H01U 117.7 . . ?
N00F C01V C01X 122.6(5) . . ?
N00F C01V H01V 118.7 . . ?
C01X C01V H01V 118.7 . . ?
C06D C01W C054 121.0(5) . . ?
C06D C01W H01Z 119.5 . . ?
C054 C01W H01Z 119.5 . . ?
C03I C01X C04X 118.5(5) . . ?
C03I C01X C01V 119.6(5) . . ?
C04X C01X C01V 121.8(5) . . ?
C05C C01Y C027 111.1(4) . . ?
C05C C01Y H01A 109.4 . . ?
C027 C01Y H01A 109.4 . . ?
C05C C01Y H01B 109.4 . . ?
C027 C01Y H01B 109.4 . . ?
H01A C01Y H01B 108.0 . . ?
C04I C01Z C03S 120.6(5) . . ?
C04I C01Z H01 119.7 . . ?
C03S C01Z H01 119.7 . . ?
C01D C020 C00Y 121.4(4) . . ?
C01D C020 H020 119.3 . . ?
C00Y C020 H020 119.3 . . ?
C05X C021 C03Z 118.6(5) . . ?
C05X C021 C00O 124.2(5) . . ?
C03Z C021 C00O 117.2(5) . . ?
C00W C022 C024 119.3(4) . . ?
C00W C022 C02G 119.9(4) . . ?
C024 C022 C02G 120.7(4) . . ?
C06F C023 C043 120.3(5) . . ?
C06F C023 H023 119.8 . . ?
C043 C023 H023 119.8 . . ?
C03U C024 C022 119.6(4) . . ?
C03U C024 H024 120.2 . . ?
C022 C024 H024 120.2 . . ?
C02H C025 C05K 111.3(4) . . ?
C02H C025 H02J 109.4 . . ?
C05K C025 H02J 109.4 . . ?
C02H C025 H02K 109.4 . . ?
C05K C025 H02K 109.4 . . ?
H02J C025 H02K 108.0 . . ?
C02M C026 C02B 119.9(4) . . ?
C02M C026 H026 120.1 . . ?
C02B C026 H026 120.1 . . ?
C01F C027 C01Y 111.2(4) . . ?
C01F C027 H02A 109.4 . . ?
C01Y C027 H02A 109.4 . . ?
C01F C027 H02B 109.4 . . ?
C01Y C027 H02B 109.4 . . ?
H02A C027 H02B 108.0 . . ?
C02V C028 C04I 119.6(4) . . ?
C02V C028 H028 120.2 . . ?
C04I C028 H028 120.2 . . ?
N00A C029 C02W 109.1(4) . . ?
N00A C029 C02H 109.1(4) . . ?
C02W C029 C02H 109.6(4) . . ?
N00A C029 H029 109.7 . . ?
C02W C029 H029 109.7 . . ?
C02H C029 H029 109.7 . . ?
N006 C02A C015 122.9(4) . . ?
N006 C02A H02C 118.6 . . ?
C015 C02A H02C 118.6 . . ?
C039 C02B C026 121.0(4) . . ?
C039 C02B H02D 119.5 . . ?
C026 C02B H02D 119.5 . . ?
C04D C02C C02M 120.8(4) . . ?
C04D C02C H02E 119.6 . . ?
C02M C02C H02E 119.6 . . ?
N00A C02D C04S 121.8(4) . . ?
N00A C02D H02L 119.1 . . ?
C04S C02D H02L 119.1 . . ?
C01G C02E C00U 121.3(4) . . ?
C01G C02E H02M 119.3 . . ?
C00U C02E H02M 119.3 . . ?
C046 C02F C055 111.1(4) . . ?
C046 C02F H02F 109.4 . . ?
C055 C02F H02F 109.4 . . ?
C046 C02F H02G 109.4 . . ?
C055 C02F H02G 109.4 . . ?
H02F C02F H02G 108.0 . . ?
N007 C02G C022 124.0(4) . . ?
N007 C02G H02H 118.0 . . ?
C022 C02G H02H 118.0 . . ?
C025 C02H C029 112.1(4) . . ?
C025 C02H H02N 109.2 . . ?
C029 C02H H02N 109.2 . . ?
C025 C02H H02O 109.2 . . ?
C029 C02H H02O 109.2 . . ?
H02N C02H H02O 107.9 . . ?
C04Q C02I C012 119.9(4) . . ?
C04Q C02I H02I 120.1 . . ?
C012 C02I H02I 120.1 . . ?
C04T C02J C014 118.9(4) . . ?
C04T C02J C01A 119.4(4) . . ?
C014 C02J C01A 121.7(4) . . ?
C016 C02K C01G 118.9(4) . . ?
C016 C02K C01U 117.6(4) . . ?
C01G C02K C01U 123.5(4) . . ?
C01R C02L C011 117.1(4) . . ?
C01R C02L C00X 122.4(4) . . ?
C011 C02L C00X 120.4(4) . . ?
C026 C02M C02C 118.9(4) . . ?
C026 C02M C04G 120.3(4) . . ?
C02C C02M C04G 120.9(4) . . ?
N00C C02N C019 121.5(4) . . ?
N00C C02N H02T 119.2 . . ?
C019 C02N H02T 119.2 . . ?
C01D C02O C031 118.0(4) . . ?
C01D C02O C01C 121.4(4) . . ?
C031 C02O C01C 120.5(4) . . ?
C03D C02P C041 120.7(5) . . ?
C03D C02P H02U 119.6 . . ?
C041 C02P H02U 119.6 . . ?
C01L C02Q C064 117.9(4) . . ?
C01L C02Q C05Z 121.6(5) . . ?
C064 C02Q C05Z 120.5(4) . . ?
C01R C02R C04S 120.8(4) . . ?
C01R C02R H02R 119.6 . . ?
C04S C02R H02R 119.6 . . ?
N005 C02S C04C 122.3(6) . . ?
N005 C02S H02S 118.8 . . ?
C04C C02S H02S 118.8 . . ?
C05K C02T C02W 110.8(4) . . ?
C05K C02T H02P 109.5 . . ?
C02W C02T H02P 109.5 . . ?
C05K C02T H02Q 109.5 . . ?
C02W C02T H02Q 109.5 . . ?
H02P C02T H02Q 108.1 . . ?
C018 C02U C01O 120.0(4) . . ?
C018 C02U H02V 120.0 . . ?
C01O C02U H02V 120.0 . . ?
C028 C02V C033 122.3(4) . . ?
C028 C02V H02X 118.9 . . ?
C033 C02V H02X 118.9 . . ?
N003 C02W C029 109.5(4) . . ?
N003 C02W C02T 109.4(4) . . ?
C029 C02W C02T 109.5(4) . . ?
N003 C02W H02W 109.5 . . ?
C029 C02W H02W 109.5 . . ?
C02T C02W H02W 109.5 . . ?
C04B C02X C06R 118.4(4) . . ?
C04B C02X C03R 120.5(4) . . ?
C06R C02X C03R 121.1(4) . . ?
C064 C02Y C03F 121.0(5) . . ?
C064 C02Y H02Y 119.5 . . ?
C03F C02Y H02Y 119.5 . . ?
C01K C02Z C015 120.9(5) . . ?
C01K C02Z H02Z 119.6 . . ?
C015 C02Z H02Z 119.6 . . ?
N00G C030 C03H 111.3(4) . . ?
N00G C030 C05A 109.8(4) . . ?
C03H C030 C05A 110.2(4) . . ?
N00G C030 H030 108.5 . . ?
C03H C030 H030 108.5 . . ?
C05A C030 H030 108.5 . . ?
C03P C031 C02O 120.9(4) . . ?
C03P C031 H031 119.5 . . ?
C02O C031 H031 119.5 . . ?
C058 C032 C03L 118.6(5) . . ?
C058 C032 C043 120.0(5) . . ?
C03L C032 C043 121.4(5) . . ?
C03S C033 C02V 117.9(4) . . ?
C03S C033 C01J 121.4(4) . . ?
C02V C033 C01J 120.7(4) . . ?
C01M C034 C05C 111.4(4) . . ?
C01M C034 H03A 109.4 . . ?
C05C C034 H03A 109.4 . . ?
C01M C034 H03B 109.4 . . ?
C05C C034 H03B 109.4 . . ?
H03A C034 H03B 108.0 . . ?
N00T C035 C04O 122.9(5) . . ?
N00T C035 H035 118.5 . . ?
C04O C035 H035 118.5 . . ?
C04U C036 C05Z 121.6(5) . . ?
C04U C036 H036 119.2 . . ?
C05Z C036 H036 119.2 . . ?
C03Y C037 C05V 110.9(4) . . ?
C03Y C037 H03C 109.5 . . ?
C05V C037 H03C 109.5 . . ?
C03Y C037 H03D 109.5 . . ?
C05V C037 H03D 109.5 . . ?
H03C C037 H03D 108.0 . . ?
C019 C038 C01I 120.8(4) . . ?
C019 C038 H038 119.6 . . ?
C01I C038 H038 119.6 . . ?
C02B C039 C04D 119.4(4) . . ?
C02B C039 C01E 119.2(4) . . ?
C04D C039 C01E 121.3(4) . . ?
C04C C03A C05T 121.4(6) . . ?
C04C C03A H03E 119.3 . . ?
C05T C03A H03E 119.3 . . ?
C05E C03B C00X 121.6(5) . . ?
C05E C03B H03N 119.2 . . ?
C00X C03B H03N 119.2 . . ?
C06E C03C C07B 111.6(5) . . ?
C06E C03C H03J 109.3 . . ?
C07B C03C H03J 109.3 . . ?
C06E C03C H03K 109.3 . . ?
C07B C03C H03K 109.3 . . ?
H03J C03C H03K 108.0 . . ?
C02P C03D C018 121.3(5) . . ?
C02P C03D H03V 119.4 . . ?
C018 C03D H03V 119.4 . . ?
C02Y C03F C044 118.5(4) . . ?
C02Y C03F C010 119.6(5) . . ?
C044 C03F C010 121.9(4) . . ?
N00M C03G C06N 106.8(5) . . ?
N00M C03G C06E 109.0(4) . . ?
C06N C03G C06E 110.8(4) . . ?
N00M C03G H03L 110.0 . . ?
C06N C03G H03L 110.0 . . ?
C06E C03G H03L 110.0 . . ?
C05S C03H C030 111.0(4) . . ?
C05S C03H H03P 109.4 . . ?
C030 C03H H03P 109.4 . . ?
C05S C03H H03Q 109.4 . . ?
C030 C03H H03Q 109.4 . . ?
H03P C03H H03Q 108.0 . . ?
C04V C03I C01X 121.1(5) . . ?
C04V C03I H03M 119.5 . . ?
C01X C03I H03M 119.5 . . ?
C05B C03J C045 118.9(5) . . ?
C05B C03J C017 119.6(5) . . ?
C045 C03J C017 121.4(5) . . ?
C01H C03K C069 117.6(4) . . ?
C01H C03K C041 121.2(4) . . ?
C069 C03K C041 121.2(4) . . ?
C05X C03L C032 120.6(5) . . ?
C05X C03L H03R 119.7 . . ?
C032 C03L H03R 119.7 . . ?
C013 C03M C06K 111.4(5) . . ?
C013 C03M H03W 109.3 . . ?
C06K C03M H03W 109.3 . . ?
C013 C03M H03Y 109.3 . . ?
C06K C03M H03Y 109.3 . . ?
H03W C03M H03Y 108.0 . . ?
C060 C03N C056 120.7(5) . . ?
C060 C03N H03S 119.6 . . ?
C056 C03N H03S 119.6 . . ?
C04A C03O C03R 120.4(5) . . ?
C04A C03O H03O 119.8 . . ?
C03R C03O H03O 119.8 . . ?
C031 C03P C00Y 121.2(4) . . ?
C031 C03P H03T 119.4 . . ?
C00Y C03P H03T 119.4 . . ?
N00L C03Q C013 110.1(4) . . ?
N00L C03Q C048 109.6(4) . . ?
C013 C03Q C048 110.4(4) . . ?
N00L C03Q H03 108.9 . . ?
C013 C03Q H03 108.9 . . ?
C048 C03Q H03 108.9 . . ?
C04Q C03R C03O 118.1(4) . . ?
C04Q C03R C02X 121.1(4) . . ?
C03O C03R C02X 120.8(4) . . ?
C033 C03S C01Z 120.5(5) . . ?
C033 C03S H3AA 119.7 . . ?
C01Z C03S H3AA 119.7 . . ?
C06U C03T C05Q 111.4(4) . . ?
C06U C03T H03F 109.4 . . ?
C05Q C03T H03F 109.4 . . ?
C06U C03T H03G 109.4 . . ?
C05Q C03T H03G 109.4 . . ?
H03F C03T H03G 108.0 . . ?
C024 C03U C04G 121.7(4) . . ?
C024 C03U H03U 119.1 . . ?
C04G C03U H03U 119.1 . . ?
C05F C03V C063 117.2(5) . . ?
C05F C03V C077 122.5(5) . . ?
C063 C03V C077 120.2(5) . . ?
N00B C03W C04I 121.5(4) . . ?
N00B C03W H4AA 119.3 . . ?
C04I C03W H4AA 119.3 . . ?
N00H C03X C056 123.1(5) . . ?
N00H C03X H03X 118.4 . . ?
C056 C03X H03X 118.4 . . ?
C059 C03Y C037 111.2(4) . . ?
C059 C03Y H03H 109.4 . . ?
C037 C03Y H03H 109.4 . . ?
C059 C03Y H03I 109.4 . . ?
C037 C03Y H03I 109.4 . . ?
H03H C03Y H03I 108.0 . . ?
C058 C03Z C021 121.1(5) . . ?
C058 C03Z H03Z 119.4 . . ?
C021 C03Z H03Z 119.4 . . ?
N004 C040 C05N 109.5(4) . . ?
N004 C040 C05M 109.7(4) . . ?
C05N C040 C05M 109.1(4) . . ?
N004 C040 H040 109.5 . . ?
C05N C040 H040 109.5 . . ?
C05M C040 H040 109.5 . . ?
C01O C041 C02P 117.8(4) . . ?
C01O C041 C03K 122.9(4) . . ?
C02P C041 C03K 119.3(4) . . ?
C06P C042 C06Q 118.7(5) . . ?
C06P C042 C054 120.7(5) . . ?
C06Q C042 C054 120.4(5) . . ?
C060 C043 C023 117.8(5) . . ?
C060 C043 C032 121.0(5) . . ?
C023 C043 C032 121.2(5) . . ?
C01L C044 C03F 120.7(5) . . ?
C01L C044 H044 119.7 . . ?
C03F C044 H044 119.7 . . ?
C06Q C045 C03J 121.1(5) . . ?
C06Q C045 H045 119.4 . . ?
C03J C045 H045 119.4 . . ?
N007 C046 C02F 110.0(4) . . ?
N007 C046 C05U 109.2(4) . . ?
C02F C046 C05U 111.2(4) . . ?
N007 C046 H046 108.8 . . ?
C02F C046 H046 108.8 . . ?
C05U C046 H046 108.8 . . ?
C049 C047 C01N 112.3(4) . . ?
C049 C047 H04H 109.2 . . ?
C01N C047 H04H 109.2 . . ?
C049 C047 H04I 109.2 . . ?
C01N C047 H04I 109.2 . . ?
H04H C047 H04I 107.9 . . ?
N00T C048 C068 109.5(4) . . ?
N00T C048 C03Q 108.8(4) . . ?
C068 C048 C03Q 111.3(4) . . ?
N00T C048 H048 109.1 . . ?
C068 C048 H048 109.1 . . ?
C03Q C048 H048 109.1 . . ?
C06O C049 C047 112.3(4) . . ?
C06O C049 H04K 109.1 . . ?
C047 C049 H04K 109.1 . . ?
C06O C049 H04O 109.1 . . ?
C047 C049 H04O 109.1 . . ?
H04K C049 H04O 107.9 . . ?
C03O C04A C012 120.8(5) . . ?
C03O C04A H04A 119.6 . . ?
C012 C04A H04A 119.6 . . ?
C02X C04B C066 119.8(5) . . ?
C02X C04B H04B 120.1 . . ?
C066 C04B H04B 120.1 . . ?
C03A C04C C07L 118.3(6) . . ?
C03A C04C C02S 123.6(6) . . ?
C07L C04C C02S 118.1(7) . . ?
C02C C04D C039 120.1(4) . . ?
C02C C04D H04D 120.0 . . ?
C039 C04D H04D 120.0 . . ?
N00E C04E C06A 124.1(5) . . ?
N00E C04E H04E 118.0 . . ?
C06A C04E H04E 118.0 . . ?
C00S C04F C05O 121.3(5) . . ?
C00S C04F H04G 119.4 . . ?
C05O C04F H04G 119.4 . . ?
C03U C04G C00R 117.8(4) . . ?
C03U C04G C02M 120.8(4) . . ?
C00R C04G C02M 121.4(4) . . ?
C04W C04H C06V 110.2(4) . . ?
C04W C04H H04P 109.6 . . ?
C06V C04H H04P 109.6 . . ?
C04W C04H H04R 109.6 . . ?
C06V C04H H04R 109.6 . . ?
H04P C04H H04R 108.1 . . ?
C01Z C04I C028 119.1(4) . . ?
C01Z C04I C03W 119.6(4) . . ?
C028 C04I C03W 121.2(5) . . ?
N002 C04J C05W 110.4(4) . . ?
N002 C04J C065 108.1(4) . . ?
C05W C04J C065 111.0(4) . . ?
N002 C04J H04J 109.1 . . ?
C05W C04J H04J 109.1 . . ?
C065 C04J H04J 109.1 . . ?
C06H C04K C066 119.5(4) . . ?
C06H C04K C04M 122.3(5) . . ?
C066 C04K C04M 118.2(5) . . ?
N00D C04L C05P 108.8(4) . . ?
N00D C04L C05V 108.7(4) . . ?
C05P C04L C05V 110.3(4) . . ?
N00D C04L H04L 109.7 . . ?
C05P C04L H04L 109.7 . . ?
C05V C04L H04L 109.7 . . ?
N008 C04M C04K 125.3(5) . . ?
N008 C04M H04M 117.4 . . ?
C04K C04M H04M 117.4 . . ?
N00I C04N C04R 123.0(5) . . ?
N00I C04N H04N 118.5 . . ?
C04R C04N H04N 118.5 . . ?
C061 C04O C06D 118.9(5) . . ?
C061 C04O C035 123.2(5) . . ?
C06D C04O C035 117.8(5) . . ?
C06J C04P C055 111.7(4) . . ?
C06J C04P H04C 109.3 . . ?
C055 C04P H04C 109.3 . . ?
C06J C04P H04F 109.3 . . ?
C055 C04P H04F 109.3 . . ?
H04C C04P H04F 107.9 . . ?
C02I C04Q C03R 121.8(5) . . ?
C02I C04Q H04Q 119.1 . . ?
C03R C04Q H04Q 119.1 . . ?
C05R C04R C078 117.7(5) . . ?
C05R C04R C04N 121.9(5) . . ?
C078 C04R C04N 120.4(5) . . ?
C01T C04S C02R 118.4(4) . . ?
C01T C04S C02D 120.6(4) . . ?
C02R C04S C02D 120.9(4) . . ?
C069 C04T C02J 121.0(5) . . ?
C069 C04T H04T 119.5 . . ?
C02J C04T H04T 119.5 . . ?
C036 C04U C015 120.6(4) . . ?
C036 C04U H04U 119.7 . . ?
C015 C04U H04U 119.7 . . ?
C03I C04V C06G 120.6(5) . . ?
C03I C04V H04V 119.7 . . ?
C06G C04V H04V 119.7 . . ?
C04H C04W C01P 111.6(4) . . ?
C04H C04W H04S 109.3 . . ?
C01P C04W H04S 109.3 . . ?
C04H C04W H04W 109.3 . . ?
C01P C04W H04W 109.3 . . ?
H04S C04W H04W 108.0 . . ?
C062 C04X C01X 120.1(5) . . ?
C062 C04X H04X 120.0 . . ?
C01X C04X H04X 120.0 . . ?
N00C C04Y C01P 108.1(4) . . ?
N00C C04Y C05I 109.7(4) . . ?
C01P C04Y C05I 110.7(4) . . ?
N00C C04Y H04Y 109.4 . . ?
C01P C04Y H04Y 109.4 . . ?
C05I C04Y H04Y 109.4 . . ?
C05F C04Z C06A 120.4(5) . . ?
C05F C04Z H04Z 119.8 . . ?
C06A C04Z H04Z 119.8 . . ?
C06Z C050 C05L 117.5(5) . . ?
C06Z C050 C06G 121.4(5) . . ?
C05L C050 C06G 121.1(5) . . ?
C06T C051 C05Y 121.9(7) . . ?
C06T C051 H051 119.1 . . ?
C05Y C051 H051 119.1 . . ?
C05J C052 C05M 111.7(4) . . ?
C05J C052 H05K 109.3 . . ?
C05M C052 H05K 109.3 . . ?
C05J C052 H05M 109.3 . . ?
C05M C052 H05M 109.3 . . ?
H05K C052 H05M 107.9 . . ?
N00M C053 C05H 122.9(5) . . ?
N00M C053 H053 118.6 . . ?
C05H C053 H053 118.6 . . ?
C07N C054 C01W 117.4(5) . . ?
C07N C054 C042 122.8(5) . . ?
C01W C054 C042 119.8(5) . . ?
C04P C055 C02F 110.5(4) . . ?
C04P C055 H05G 109.6 . . ?
C02F C055 H05G 109.6 . . ?
C04P C055 H05H 109.6 . . ?
C02F C055 H05H 109.6 . . ?
H05G C055 H05H 108.1 . . ?
C03N C056 C06F 118.4(5) . . ?
C03N C056 C03X 122.7(5) . . ?
C06F C056 C03X 118.9(5) . . ?
N00N C057 C05Q 109.6(4) . . ?
N00N C057 C06L 110.1(4) . . ?
C05Q C057 C06L 108.4(5) . . ?
N00N C057 H057 109.6 . . ?
C05Q C057 H057 109.6 . . ?
C06L C057 H057 109.6 . . ?
C03Z C058 C032 120.9(5) . . ?
C03Z C058 H058 119.6 . . ?
C032 C058 H058 119.6 . . ?
C03Y C059 C05P 111.5(4) . . ?
C03Y C059 H05A 109.3 . . ?
C05P C059 H05A 109.3 . . ?
C03Y C059 H05B 109.3 . . ?
C05P C059 H05B 109.3 . . ?
H05A C059 H05B 108.0 . . ?
N00H C05A C06M 109.3(4) . . ?
N00H C05A C030 110.0(4) . . ?
C06M C05A C030 108.4(4) . . ?
N00H C05A H05N 109.7 . . ?
C06M C05A H05N 109.7 . . ?
C030 C05A H05N 109.7 . . ?
C03J C05B C06P 120.3(5) . . ?
C03J C05B H5AA 119.9 . . ?
C06P C05B H5AA 119.9 . . ?
C01Y C05C C034 111.8(4) . . ?
C01Y C05C H05C 109.3 . . ?
C034 C05C H05C 109.3 . . ?
C01Y C05C H05D 109.3 . . ?
C034 C05C H05D 109.3 . . ?
H05C C05C H05D 107.9 . . ?
C067 C05D C05H 121.2(6) . . ?
C067 C05D H05I 119.4 . . ?
C05H C05D H05I 119.4 . . ?
C03B C05E C00S 121.0(5) . . ?
C03B C05E H05O 119.5 . . ?
C00S C05E H05O 119.5 . . ?
C04Z C05F C03V 122.2(6) . . ?
C04Z C05F H05J 118.9 . . ?
C03V C05F H05J 118.9 . . ?
C06O C05G C00Z 112.5(4) . . ?
C06O C05G H6AA 109.1 . . ?
C00Z C05G H6AA 109.1 . . ?
C06O C05G H 109.1 . . ?
C00Z C05G H 109.1 . . ?
H6AA C05G H 107.8 . . ?
C05D C05H C06W 118.4(5) . . ?
C05D C05H C053 119.5(5) . . ?
C06W C05H C053 122.0(5) . . ?
C06V C05I C04Y 111.3(4) . . ?
C06V C05I H7AA 109.4 . . ?
C04Y C05I H7AA 109.4 . . ?
C06V C05I HA 109.4 . . ?
C04Y C05I HA 109.4 . . ?
H7AA C05I HA 108.0 . . ?
C052 C05J C06C 111.2(4) . . ?
C052 C05J H05P 109.4 . . ?
C06C C05J H05P 109.4 . . ?
C052 C05J H05S 109.4 . . ?
C06C C05J H05S 109.4 . . ?
H05P C05J H05S 108.0 . . ?
C02T C05K C025 110.7(4) . . ?
C02T C05K H05X 109.5 . . ?
C025 C05K H05X 109.5 . . ?
C02T C05K H05Y 109.5 . . ?
C025 C05K H05Y 109.5 . . ?
H05X C05K H05Y 108.1 . . ?
C05R C05L C050 121.5(5) . . ?
C05R C05L H05L 119.3 . . ?
C050 C05L H05L 119.3 . . ?
N00J C05M C052 109.0(4) . . ?
N00J C05M C040 111.5(4) . . ?
C052 C05M C040 109.6(4) . . ?
N00J C05M H05Z 108.9 . . ?
C052 C05M H05Z 108.9 . . ?
C040 C05M H05Z 108.9 . . ?
C040 C05N C06C 111.6(4) . . ?
C040 C05N H05 109.3 . . ?
C06C C05N H05 109.3 . . ?
C040 C05N HB 109.3 . . ?
C06C C05N HB 109.3 . . ?
H05 C05N HB 108.0 . . ?
C04F C05O C00X 120.8(5) . . ?
C04F C05O H0AA 119.6 . . ?
C00X C05O H0AA 119.6 . . ?
C059 C05P C04L 111.4(4) . . ?
C059 C05P H05E 109.3 . . ?
C04L C05P H05E 109.3 . . ?
C059 C05P H05F 109.3 . . ?
C04L C05P H05F 109.3 . . ?
H05E C05P H05F 108.0 . . ?
N008 C05Q C057 110.6(4) . . ?
N008 C05Q C03T 109.6(4) . . ?
C057 C05Q C03T 110.4(4) . . ?
N008 C05Q H05Q 108.7 . . ?
C057 C05Q H05Q 108.7 . . ?
C03T C05Q H05Q 108.7 . . ?
C05L C05R C04R 120.6(5) . . ?
C05L C05R H05R 119.7 . . ?
C04R C05R H05R 119.7 . . ?
C03H C05S C076 111.4(5) . . ?
C03H C05S H1AA 109.3 . . ?
C076 C05S H1AA 109.3 . . ?
C03H C05S HC 109.3 . . ?
C076 C05S HC 109.3 . . ?
H1AA C05S HC 108.0 . . ?
C06Y C05T C03A 120.5(6) . . ?
C06Y C05T H05T 119.8 . . ?
C03A C05T H05T 119.8 . . ?
N00I C05U C046 108.4(4) . . ?
N00I C05U C06J 110.3(4) . . ?
C046 C05U C06J 109.8(4) . . ?
N00I C05U H05U 109.5 . . ?
C046 C05U H05U 109.5 . . ?
C06J C05U H05U 109.5 . . ?
N005 C05V C04L 110.0(4) . . ?
N005 C05V C037 109.2(4) . . ?
C04L C05V C037 110.0(4) . . ?
N005 C05V H05V 109.2 . . ?
C04L C05V H05V 109.2 . . ?
C037 C05V H05V 109.2 . . ?
N00E C05W C04J 109.2(4) . . ?
N00E C05W C072 110.9(4) . . ?
C04J C05W C072 109.6(4) . . ?
N00E C05W H05W 109.1 . . ?
C04J C05W H05W 109.1 . . ?
C072 C05W H05W 109.1 . . ?
C021 C05X C03L 120.3(5) . . ?
C021 C05X H2AA 119.9 . . ?
C03L C05X H2AA 119.9 . . ?
C07J C05Y C051 119.3(7) . . ?
C07J C05Y C084 120.6(9) . . ?
C051 C05Y C084 120.1(9) . . ?
C036 C05Z C01K 117.2(4) . . ?
C036 C05Z C02Q 120.8(4) . . ?
C01K C05Z C02Q 121.9(4) . . ?
C03N C060 C043 121.6(5) . . ?
C03N C060 H060 119.2 . . ?
C043 C060 H060 119.2 . . ?
C04O C061 C07N 121.1(5) . . ?
C04O C061 H061 119.4 . . ?
C07N C061 H061 119.4 . . ?
C04X C062 C06G 122.1(5) . . ?
C04X C062 H062 118.9 . . ?
C06G C062 H062 118.9 . . ?
C07I C063 C03V 121.0(5) . . ?
C07I C063 H063 119.5 . . ?
C03V C063 H063 119.5 . . ?
C02Y C064 C02Q 121.0(5) . . ?
C02Y C064 H064 119.5 . . ?
C02Q C064 H064 119.5 . . ?
C06I C065 C04J 111.2(4) . . ?
C06I C065 H06E 109.4 . . ?
C04J C065 H06E 109.4 . . ?
C06I C065 H06F 109.4 . . ?
C04J C065 H06F 109.4 . . ?
H06E C065 H06F 108.0 . . ?
C04K C066 C04B 121.1(5) . . ?
C04K C066 H066 119.4 . . ?
C04B C066 H066 119.4 . . ?
C05D C067 C077 121.4(5) . . ?
C05D C067 H067 119.3 . . ?
C077 C067 H067 119.3 . . ?
C048 C068 C06K 111.6(4) . . ?
C048 C068 H06U 109.3 . . ?
C06K C068 H06U 109.3 . . ?
C048 C068 H06V 109.3 . . ?
C06K C068 H06V 109.3 . . ?
H06U C068 H06V 108.0 . . ?
C04T C069 C03K 120.6(5) . . ?
C04T C069 H069 119.7 . . ?
C03K C069 H069 119.7 . . ?
C07I C06A C04Z 118.3(5) . . ?
C07I C06A C04E 118.7(5) . . ?
C04Z C06A C04E 122.9(5) . . ?
C07D C06B C070 119.6(7) . . ?
C07D C06B H2BA 120.2 . . ?
C070 C06B H2BA 120.2 . . ?
C05J C06C C05N 110.6(4) . . ?
C05J C06C H06O 109.5 . . ?
C05N C06C H06O 109.5 . . ?
C05J C06C H06P 109.5 . . ?
C05N C06C H06P 109.5 . . ?
H06O C06C H06P 108.1 . . ?
C01W C06D C04O 120.3(5) . . ?
C01W C06D H06Y 119.8 . . ?
C04O C06D H06Y 119.8 . . ?
N00F C06E C03C 107.6(4) . . ?
N00F C06E C03G 109.4(4) . . ?
C03C C06E C03G 110.1(4) . . ?
N00F C06E H06G 109.9 . . ?
C03C C06E H06G 109.9 . . ?
C03G C06E H06G 109.9 . . ?
C023 C06F C056 121.2(5) . . ?
C023 C06F H06Q 119.4 . . ?
C056 C06F H06Q 119.4 . . ?
C062 C06G C04V 117.6(4) . . ?
C062 C06G C050 121.0(5) . . ?
C04V C06G C050 121.3(5) . . ?
C04K C06H C06R 119.8(5) . . ?
C04K C06H H06H 120.1 . . ?
C06R C06H H06H 120.1 . . ?
C065 C06I C075 110.5(4) . . ?
C065 C06I H06I 109.5 . . ?
C075 C06I H06I 109.5 . . ?
C065 C06I H06J 109.5 . . ?
C075 C06I H06J 109.5 . . ?
H06I C06I H06J 108.1 . . ?
C04P C06J C05U 110.6(4) . . ?
C04P C06J H06K 109.5 . . ?
C05U C06J H06K 109.5 . . ?
C04P C06J H06L 109.5 . . ?
C05U C06J H06L 109.5 . . ?
H06K C06J H06L 108.1 . . ?
C03M C06K C068 110.2(4) . . ?
C03M C06K H06 109.6 . . ?
C068 C06K H06 109.6 . . ?
C03M C06K HD 109.6 . . ?
C068 C06K HD 109.6 . . ?
H06 C06K HD 108.1 . . ?
C057 C06L C07Q 111.9(5) . . ?
C057 C06L H06A 109.2 . . ?
C07Q C06L H06A 109.2 . . ?
C057 C06L H06B 109.2 . . ?
C07Q C06L H06B 109.2 . . ?
H06A C06L H06B 107.9 . . ?
C05A C06M C076 111.2(5) . . ?
C05A C06M H06S 109.4 . . ?
C076 C06M H06S 109.4 . . ?
C05A C06M H06T 109.4 . . ?
C076 C06M H06T 109.4 . . ?
H06S C06M H06T 108.0 . . ?
C079 C06N C03G 110.8(5) . . ?
C079 C06N H06M 109.5 . . ?
C03G C06N H06M 109.5 . . ?
C079 C06N H06N 109.5 . . ?
C03G C06N H06N 109.5 . . ?
H06M C06N H06N 108.1 . . ?
C049 C06O C05G 110.7(4) . . ?
C049 C06O H8AA 109.5 . . ?
C05G C06O H8AA 109.5 . . ?
C049 C06O HE 109.5 . . ?
C05G C06O HE 109.5 . . ?
H8AA C06O HE 108.1 . . ?
C042 C06P C05B 120.8(5) . . ?
C042 C06P H9AA 119.6 . . ?
C05B C06P H9AA 119.6 . . ?
C045 C06Q C042 120.2(5) . . ?
C045 C06Q H0BA 119.9 . . ?
C042 C06Q H0BA 119.9 . . ?
C06H C06R C02X 121.4(5) . . ?
C06H C06R H06R 119.3 . . ?
C02X C06R H06R 119.3 . . ?
C07C C06S C070 123.0(6) . . ?
C07C C06S H3BA 118.5 . . ?
C070 C06S H3BA 118.5 . . ?
C051 C06T C07O 118.1(7) . . ?
C051 C06T C07K 120.6(7) . . ?
C07O C06T C07K 121.4(7) . . ?
C07Q C06U C03T 110.9(5) . . ?
C07Q C06U H06C 109.5 . . ?
C03T C06U H06C 109.5 . . ?
C07Q C06U H06D 109.5 . . ?
C03T C06U H06D 109.5 . . ?
H06C C06U H06D 108.0 . . ?
C04H C06V C05I 110.8(4) . . ?
C04H C06V H1BA 109.5 . . ?
C05I C06V H1BA 109.5 . . ?
C04H C06V HF 109.5 . . ?
C05I C06V HF 109.5 . . ?
H1BA C06V HF 108.1 . . ?
C05H C06W C074 120.4(6) . . ?
C05H C06W H06W 119.8 . . ?
C074 C06W H06W 119.8 . . ?
C073 C06X C071 122.6(6) . . ?
C073 C06X H06X 118.7 . . ?
C071 C06X H06X 118.7 . . ?
C05T C06Y C07M 118.6(5) . . ?
C05T C06Y C071 121.2(6) . . ?
C07M C06Y C071 120.1(6) . . ?
C078 C06Z C050 121.9(5) . . ?
C078 C06Z H06Z 119.0 . . ?
C050 C06Z H06Z 119.0 . . ?
C06S C070 C06B 117.7(6) . . ?
C06S C070 C07F 120.8(6) . . ?
C06B C070 C07F 121.5(6) . . ?
C06X C071 C07Y 117.1(6) . . ?
C06X C071 C06Y 121.1(6) . . ?
C07Y C071 C06Y 121.8(6) . . ?
C075 C072 C05W 111.8(5) . . ?
C075 C072 H07C 109.3 . . ?
C05W C072 H07C 109.3 . . ?
C075 C072 H07D 109.3 . . ?
C05W C072 H07D 109.3 . . ?
H07C C072 H07D 107.9 . . ?
C06X C073 C07R 119.4(6) . . ?
C06X C073 H073 120.3 . . ?
C07R C073 H073 120.3 . . ?
C06W C074 C077 121.4(6) . . ?
C06W C074 H074 119.3 . . ?
C077 C074 H074 119.3 . . ?
C06I C075 C072 111.2(5) . . ?
C06I C075 H07E 109.4 . . ?
C072 C075 H07E 109.4 . . ?
C06I C075 H07F 109.4 . . ?
C072 C075 H07F 109.4 . . ?
H07E C075 H07F 108.0 . . ?
C05S C076 C06M 111.3(4) . . ?
C05S C076 H07N 109.4 . . ?
C06M C076 H07N 109.4 . . ?
C05S C076 H07O 109.4 . . ?
C06M C076 H07O 109.4 . . ?
H07N C076 H07O 108.0 . . ?
C067 C077 C074 116.8(5) . . ?
C067 C077 C03V 121.3(5) . . ?
C074 C077 C03V 121.9(5) . . ?
C06Z C078 C04R 120.7(6) . . ?
C06Z C078 H078 119.6 . . ?
C04R C078 H078 119.6 . . ?
C06N C079 C07B 110.7(5) . . ?
C06N C079 H07G 109.5 . . ?
C07B C079 H07G 109.5 . . ?
C06N C079 H07H 109.5 . . ?
C07B C079 H07H 109.5 . . ?
H07G C079 H07H 108.1 . . ?
C07U C07A C07E 122.7(8) . . ?
C07U C07A C07S 118.7(9) . . ?
C07E C07A C07S 118.5(7) . . ?
C079 C07B C03C 108.3(5) . . ?
C079 C07B H07I 110.0 . . ?
C03C C07B H07I 110.0 . . ?
C079 C07B H07J 110.0 . . ?
C03C C07B H07J 110.0 . . ?
H07I C07B H07J 108.4 . . ?
C06S C07C C07H 118.3(7) . . ?
C06S C07C C07V 120.1(7) . . ?
C07H C07C C07V 121.7(7) . . ?
C07H C07D C06B 121.4(6) . . ?
C07H C07D H07X 119.3 . . ?
C06B C07D H07X 119.3 . . ?
C07A C07E C07W 117.5(9) . . ?
C07A C07E H5BA 121.3 . . ?
C07W C07E H5BA 121.3 . . ?
C070 C07F H07Z 109.5 . . ?
C070 C07F HG 109.5 . . ?
H07Z C07F HG 109.5 . . ?
C070 C07F HH 109.5 . . ?
H07Z C07F HH 109.5 . . ?
HG C07F HH 109.5 . . ?
C07J C07G C07O 117.9(8) . . ?
C07J C07G H07R 121.0 . . ?
C07O C07G H07R 121.0 . . ?
C07D C07H C07C 120.0(6) . . ?
C07D C07H H07 120.0 . . ?
C07C C07H H07 120.0 . . ?
C06A C07I C063 120.9(6) . . ?
C06A C07I H07K 119.6 . . ?
C063 C07I H07K 119.6 . . ?
C05Y C07J C07G 121.1(7) . . ?
C05Y C07J H07S 119.4 . . ?
C07G C07J H07S 119.4 . . ?
C06T C07K H07T 109.5 . . ?
C06T C07K H07U 109.5 . . ?
H07T C07K H07U 109.5 . . ?
C06T C07K H07V 109.5 . . ?
H07T C07K H07V 109.5 . . ?
H07U C07K H07V 109.5 . . ?
C07M C07L C04C 119.2(8) . . ?
C07M C07L H07L 120.4 . . ?
C04C C07L H07L 120.4 . . ?
C07L C07M C06Y 121.7(7) . . ?
C07L C07M H07M 119.1 . . ?
C06Y C07M H07M 119.1 . . ?
C061 C07N C054 121.1(5) . . ?
C061 C07N H07Q 119.4 . . ?
C054 C07N H07Q 119.4 . . ?
C06T C07O C07G 121.7(7) . . ?
C06T C07O H07W 119.1 . . ?
C07G C07O H07W 119.1 . . ?
N00N C07P C07R 123.9(6) . . ?
N00N C07P H07P 118.0 . . ?
C07R C07P H07P 118.0 . . ?
C06U C07Q C06L 112.3(5) . . ?
C06U C07Q H07A 109.1 . . ?
C06L C07Q H07A 109.1 . . ?
C06U C07Q H07B 109.1 . . ?
C06L C07Q H07B 109.1 . . ?
H07A C07Q H07B 107.9 . . ?
C080 C07R C073 119.2(6) . . ?
C080 C07R C07P 120.1(6) . . ?
C073 C07R C07P 120.5(6) . . ?
C07A C07S H6BA 109.5 . . ?
C07A C07S HI 109.5 . . ?
H6BA C07S HI 109.5 . . ?
C07A C07S HJ 109.5 . . ?
H6BA C07S HJ 109.5 . . ?
HI C07S HJ 109.5 . . ?
C083 C07T C07W 121.6(9) . . ?
C083 C07T H7BA 119.2 . . ?
C07W C07T H7BA 119.2 . . ?
C083 C07U C07A 121.0(11) . . ?
C083 C07U H8BA 119.5 . . ?
C07A C07U H8BA 119.5 . . ?
C07C C07V H4BA 109.5 . . ?
C07C C07V HK 109.5 . . ?
H4BA C07V HK 109.5 . . ?
C07C C07V HL 109.5 . . ?
H4BA C07V HL 109.5 . . ?
HK C07V HL 109.5 . . ?
C07E C07W C085 120.8(12) . . ?
C07E C07W C07T 115.3(9) . . ?
C085 C07W C07T 123.8(10) . . ?
C071 C07Y C080 120.6(7) . . ?
C071 C07Y H07Y 119.7 . . ?
C080 C07Y H07Y 119.7 . . ?
C07R C080 C07Y 120.9(7) . . ?
C07R C080 H080 119.5 . . ?
C07Y C080 H080 119.5 . . ?
C07U C083 C07T 121.8(11) . . ?
C07U C083 H083 119.1 . . ?
C07T C083 H083 119.1 . . ?
C05Y C084 H08A 109.5 . . ?
C05Y C084 H08B 109.5 . . ?
H08A C084 H08B 109.5 . . ?
C05Y C084 H08C 109.5 . . ?
H08A C084 H08C 109.5 . . ?
H08B C084 H08C 109.5 . . ?
C07W C085 H08D 109.5 . . ?
C07W C085 H08E 109.5 . . ?
H08D C085 H08E 109.5 . . ?
C07W C085 H08F 109.5 . . ?
H08D C085 H08F 109.5 . . ?
H08E C085 H08F 109.5 . . ?

loop_
_geom_bond_atom_site_label_1
_geom_bond_atom_site_label_2
_geom_bond_distance
_geom_bond_site_symmetry_2
_geom_bond_publ_flag
N001 C00Q 1.263(6) . ?
N001 C01M 1.456(5) . ?
N002 C01E 1.275(6) . ?
N002 C04J 1.464(5) . ?
N003 C01C 1.270(6) . ?
N003 C02W 1.462(6) . ?
N004 C00O 1.259(7) . ?
N004 C040 1.472(6) . ?
N005 C02S 1.256(7) . ?
N005 C05V 1.464(6) . ?
N006 C02A 1.274(7) . ?
N006 C01F 1.458(5) . ?
N007 C02G 1.259(6) . ?
N007 C046 1.464(5) . ?
N008 C04M 1.251(7) . ?
N008 C05Q 1.468(6) . ?
N009 C01A 1.260(7) . ?
N009 C01P 1.473(6) . ?
N00A C02D 1.251(6) . ?
N00A C029 1.465(6) . ?
N00B C03W 1.264(7) . ?
N00B C00Z 1.475(5) . ?
N00C C02N 1.269(6) . ?
N00C C04Y 1.465(5) . ?
N00D C010 1.265(7) . ?
N00D C04L 1.470(6) . ?
N00E C04E 1.265(7) . ?
N00E C05W 1.458(7) . ?
N00F C01V 1.265(7) . ?
N00F C06E 1.457(6) . ?
N00G C01B 1.253(6) . ?
N00G C030 1.448(6) . ?
N00H C03X 1.275(7) . ?
N00H C05A 1.466(6) . ?
N00I C04N 1.255(7) . ?
N00I C05U 1.464(6) . ?
N00J C01U 1.254(6) . ?
N00J C05M 1.463(6) . ?
N00K C017 1.265(7) . ?
N00K C01N 1.467(6) . ?
N00L C01S 1.267(6) . ?
N00L C03Q 1.462(6) . ?
N00M C053 1.264(7) . ?
N00M C03G 1.471(7) . ?
N00N C07P 1.229(8) . ?
N00N C057 1.469(6) . ?
C00O C021 1.493(7) . ?
C00O H00O 0.9500 . ?
C00P C016 1.377(7) . ?
C00P C00U 1.400(6) . ?
C00P H00P 0.9500 . ?
C00Q C012 1.471(6) . ?
C00Q H00Q 0.9500 . ?
C00R C00W 1.387(6) . ?
C00R C04G 1.398(7) . ?
C00R H00R 0.9500 . ?
C00S C04F 1.376(7) . ?
C00S C05E 1.388(7) . ?
C00S C01B 1.483(6) . ?
N00T C035 1.265(7) . ?
N00T C048 1.460(6) . ?
C00U C02E 1.407(6) . ?
C00U C00Y 1.474(6) . ?
C00V C019 1.395(7) . ?
C00V C01Q 1.396(6) . ?
C00V H00V 0.9500 . ?
C00W C022 1.382(7) . ?
C00W H00W 0.9500 . ?
C00X C03B 1.385(7) . ?
C00X C05O 1.394(7) . ?
C00X C02L 1.500(6) . ?
C00Y C03P 1.395(7) . ?
C00Y C020 1.407(6) . ?
C00Z C01N 1.521(6) . ?
C00Z C05G 1.535(6) . ?
C00Z H00Z 1.0000 . ?
C010 C03F 1.482(6) . ?
C010 H010 0.9500 . ?
C011 C01T 1.379(6) . ?
C011 C02L 1.401(6) . ?
C011 H011 0.9500 . ?
C012 C04A 1.391(7) . ?
C012 C02I 1.400(7) . ?
C013 C03M 1.517(7) . ?
C013 C03Q 1.533(7) . ?
C013 H01I 0.9900 . ?
C013 H01J 0.9900 . ?
C014 C01H 1.385(6) . ?
C014 C02J 1.396(7) . ?
C014 H014 0.9500 . ?
C015 C02Z 1.399(7) . ?
C015 C04U 1.399(7) . ?
C015 C02A 1.472(6) . ?
C016 C02K 1.394(7) . ?
C016 H016 0.9500 . ?
C017 C03J 1.479(7) . ?
C017 H017 0.9500 . ?
C018 C03D 1.392(7) . ?
C018 C02U 1.395(7) . ?
C018 C01S 1.475(6) . ?
C019 C038 1.390(7) . ?
C019 C02N 1.476(6) . ?
C01A C02J 1.483(6) . ?
C01A H01N 0.9500 . ?
C01B H01C 0.9500 . ?
C01C C02O 1.470(6) . ?
C01C H01D 0.9500 . ?
C01D C020 1.376(7) . ?
C01D C02O 1.391(7) . ?
C01D H01G 0.9500 . ?
C01E C039 1.471(6) . ?
C01E H01E 0.9500 . ?
C01F C027 1.526(6) . ?
C01F C01M 1.534(6) . ?
C01F H01F 1.0000 . ?
C01G C02E 1.388(7) . ?
C01G C02K 1.399(7) . ?
C01G H01H 0.9500 . ?
C01H C03K 1.397(7) . ?
C01H H01O 0.9500 . ?
C01I C038 1.398(6) . ?
C01I C01J 1.398(7) . ?
C01I H01P 0.9500 . ?
C01J C01Q 1.384(7) . ?
C01J C033 1.476(6) . ?
C01K C02Z 1.374(7) . ?
C01K C05Z 1.413(7) . ?
C01K H01K 0.9500 . ?
C01L C044 1.387(7) . ?
C01L C02Q 1.395(7) . ?
C01L H01L 0.9500 . ?
C01M C034 1.525(6) . ?
C01M H01M 1.0000 . ?
C01N C047 1.540(6) . ?
C01N H01Q 1.0000 . ?
C01O C041 1.388(7) . ?
C01O C02U 1.403(6) . ?
C01O H01S 0.9500 . ?
C01P C04W 1.530(6) . ?
C01P C04Y 1.532(7) . ?
C01P H01W 1.0000 . ?
C01Q H01X 0.9500 . ?
C01R C02R 1.378(6) . ?
C01R C02L 1.394(7) . ?
C01R H01R 0.9500 . ?
C01S H01Y 0.9500 . ?
C01T C04S 1.395(7) . ?
C01T H01T 0.9500 . ?
C01U C02K 1.477(6) . ?
C01U H01U 0.9500 . ?
C01V C01X 1.466(7) . ?
C01V H01V 0.9500 . ?
C01W C06D 1.385(9) . ?
C01W C054 1.419(8) . ?
C01W H01Z 0.9500 . ?
C01X C03I 1.396(7) . ?
C01X C04X 1.401(8) . ?
C01Y C05C 1.519(8) . ?
C01Y C027 1.537(7) . ?
C01Y H01A 0.9900 . ?
C01Y H01B 0.9900 . ?
C01Z C04I 1.393(7) . ?
C01Z C03S 1.403(7) . ?
C01Z H01 0.9500 . ?
C020 H020 0.9500 . ?
C021 C05X 1.389(7) . ?
C021 C03Z 1.401(8) . ?
C022 C024 1.407(7) . ?
C022 C02G 1.477(6) . ?
C023 C06F 1.390(8) . ?
C023 C043 1.400(8) . ?
C023 H023 0.9500 . ?
C024 C03U 1.377(6) . ?
C024 H024 0.9500 . ?
C025 C02H 1.520(7) . ?
C025 C05K 1.534(7) . ?
C025 H02J 0.9900 . ?
C025 H02K 0.9900 . ?
C026 C02M 1.397(7) . ?
C026 C02B 1.401(6) . ?
C026 H026 0.9500 . ?
C027 H02A 0.9900 . ?
C027 H02B 0.9900 . ?
C028 C02V 1.382(7) . ?
C028 C04I 1.401(7) . ?
C028 H028 0.9500 . ?
C029 C02W 1.527(6) . ?
C029 C02H 1.542(6) . ?
C029 H029 1.0000 . ?
C02A H02C 0.9500 . ?
C02B C039 1.377(7) . ?
C02B H02D 0.9500 . ?
C02C C04D 1.380(6) . ?
C02C C02M 1.411(7) . ?
C02C H02E 0.9500 . ?
C02D C04S 1.479(6) . ?
C02D H02L 0.9500 . ?
C02E H02M 0.9500 . ?
C02F C046 1.526(6) . ?
C02F C055 1.535(6) . ?
C02F H02F 0.9900 . ?
C02F H02G 0.9900 . ?
C02G H02H 0.9500 . ?
C02H H02N 0.9900 . ?
C02H H02O 0.9900 . ?
C02I C04Q 1.374(7) . ?
C02I H02I 0.9500 . ?
C02J C04T 1.389(7) . ?
C02M C04G 1.486(6) . ?
C02N H02T 0.9500 . ?
C02O C031 1.406(7) . ?
C02P C03D 1.389(7) . ?
C02P C041 1.401(7) . ?
C02P H02U 0.9500 . ?
C02Q C064 1.404(7) . ?
C02Q C05Z 1.483(6) . ?
C02R C04S 1.395(7) . ?
C02R H02R 0.9500 . ?
C02S C04C 1.471(8) . ?
C02S H02S 0.9500 . ?
C02T C05K 1.527(7) . ?
C02T C02W 1.530(6) . ?
C02T H02P 0.9900 . ?
C02T H02Q 0.9900 . ?
C02U H02V 0.9500 . ?
C02V C033 1.396(7) . ?
C02V H02X 0.9500 . ?
C02W H02W 1.0000 . ?
C02X C04B 1.390(7) . ?
C02X C06R 1.405(7) . ?
C02X C03R 1.481(6) . ?
C02Y C064 1.382(7) . ?
C02Y C03F 1.384(7) . ?
C02Y H02Y 0.9500 . ?
C02Z H02Z 0.9500 . ?
C030 C03H 1.523(7) . ?
C030 C05A 1.534(7) . ?
C030 H030 1.0000 . ?
C031 C03P 1.376(7) . ?
C031 H031 0.9500 . ?
C032 C058 1.390(8) . ?
C032 C03L 1.400(7) . ?
C032 C043 1.489(7) . ?
C033 C03S 1.396(7) . ?
C034 C05C 1.527(6) . ?
C034 H03A 0.9900 . ?
C034 H03B 0.9900 . ?
C035 C04O 1.465(8) . ?
C035 H035 0.9500 . ?
C036 C04U 1.384(7) . ?
C036 C05Z 1.393(7) . ?
C036 H036 0.9500 . ?
C037 C03Y 1.519(7) . ?
C037 C05V 1.542(6) . ?
C037 H03C 0.9900 . ?
C037 H03D 0.9900 . ?
C038 H038 0.9500 . ?
C039 C04D 1.407(7) . ?
C03A C04C 1.380(10) . ?
C03A C05T 1.403(8) . ?
C03A H03E 0.9500 . ?
C03B C05E 1.381(7) . ?
C03B H03N 0.9500 . ?
C03C C06E 1.536(7) . ?
C03C C07B 1.542(8) . ?
C03C H03J 0.9900 . ?
C03C H03K 0.9900 . ?
C03D H03V 0.9500 . ?
C03F C044 1.400(7) . ?
C03G C06N 1.528(7) . ?
C03G C06E 1.537(7) . ?
C03G H03L 1.0000 . ?
C03H C05S 1.522(7) . ?
C03H H03P 0.9900 . ?
C03H H03Q 0.9900 . ?
C03I C04V 1.384(7) . ?
C03I H03M 0.9500 . ?
C03J C05B 1.384(7) . ?
C03J C045 1.389(8) . ?
C03K C069 1.407(7) . ?
C03K C041 1.490(6) . ?
C03L C05X 1.397(7) . ?
C03L H03R 0.9500 . ?
C03M C06K 1.526(9) . ?
C03M H03W 0.9900 . ?
C03M H03Y 0.9900 . ?
C03N C060 1.379(8) . ?
C03N C056 1.388(8) . ?
C03N H03S 0.9500 . ?
C03O C04A 1.389(7) . ?
C03O C03R 1.397(7) . ?
C03O H03O 0.9500 . ?
C03P H03T 0.9500 . ?
C03Q C048 1.536(7) . ?
C03Q H03 1.0000 . ?
C03R C04Q 1.397(7) . ?
C03S H3AA 0.9500 . ?
C03T C06U 1.516(7) . ?
C03T C05Q 1.528(7) . ?
C03T H03F 0.9900 . ?
C03T H03G 0.9900 . ?
C03U C04G 1.398(7) . ?
C03U H03U 0.9500 . ?
C03V C05F 1.389(8) . ?
C03V C063 1.402(9) . ?
C03V C077 1.482(8) . ?
C03W C04I 1.476(6) . ?
C03W H4AA 0.9500 . ?
C03X C056 1.479(7) . ?
C03X H03X 0.9500 . ?
C03Y C059 1.519(7) . ?
C03Y H03H 0.9900 . ?
C03Y H03I 0.9900 . ?
C03Z C058 1.371(8) . ?
C03Z H03Z 0.9500 . ?
C040 C05N 1.523(7) . ?
C040 C05M 1.534(6) . ?
C040 H040 1.0000 . ?
C042 C06P 1.386(8) . ?
C042 C06Q 1.399(8) . ?
C042 C054 1.484(7) . ?
C043 C060 1.399(7) . ?
C044 H044 0.9500 . ?
C045 C06Q 1.381(8) . ?
C045 H045 0.9500 . ?
C046 C05U 1.529(7) . ?
C046 H046 1.0000 . ?
C047 C049 1.519(9) . ?
C047 H04H 0.9900 . ?
C047 H04I 0.9900 . ?
C048 C068 1.531(7) . ?
C048 H048 1.0000 . ?
C049 C06O 1.518(8) . ?
C049 H04K 0.9900 . ?
C049 H04O 0.9900 . ?
C04A H04A 0.9500 . ?
C04B C066 1.404(7) . ?
C04B H04B 0.9500 . ?
C04C C07L 1.424(10) . ?
C04D H04D 0.9500 . ?
C04E C06A 1.476(7) . ?
C04E H04E 0.9500 . ?
C04F C05O 1.393(7) . ?
C04F H04G 0.9500 . ?
C04H C04W 1.528(7) . ?
C04H C06V 1.528(8) . ?
C04H H04P 0.9900 . ?
C04H H04R 0.9900 . ?
C04J C05W 1.527(6) . ?
C04J C065 1.536(7) . ?
C04J H04J 1.0000 . ?
C04K C06H 1.382(8) . ?
C04K C066 1.386(7) . ?
C04K C04M 1.474(6) . ?
C04L C05P 1.530(7) . ?
C04L C05V 1.531(6) . ?
C04L H04L 1.0000 . ?
C04M H04M 0.9500 . ?
C04N C04R 1.477(7) . ?
C04N H04N 0.9500 . ?
C04O C061 1.384(8) . ?
C04O C06D 1.399(8) . ?
C04P C06J 1.519(7) . ?
C04P C055 1.522(8) . ?
C04P H04C 0.9900 . ?
C04P H04F 0.9900 . ?
C04Q H04Q 0.9500 . ?
C04R C05R 1.390(8) . ?
C04R C078 1.398(8) . ?
C04T C069 1.388(7) . ?
C04T H04T 0.9500 . ?
C04U H04U 0.9500 . ?
C04V C06G 1.404(8) . ?
C04V H04V 0.9500 . ?
C04W H04S 0.9900 . ?
C04W H04W 0.9900 . ?
C04X C062 1.372(7) . ?
C04X H04X 0.9500 . ?
C04Y C05I 1.535(6) . ?
C04Y H04Y 1.0000 . ?
C04Z C05F 1.380(8) . ?
C04Z C06A 1.395(8) . ?
C04Z H04Z 0.9500 . ?
C050 C06Z 1.380(8) . ?
C050 C05L 1.387(8) . ?
C050 C06G 1.486(6) . ?
C051 C06T 1.372(9) . ?
C051 C05Y 1.391(10) . ?
C051 H051 0.9500 . ?
C052 C05J 1.514(7) . ?
C052 C05M 1.522(6) . ?
C052 H05K 0.9900 . ?
C052 H05M 0.9900 . ?
C053 C05H 1.464(8) . ?
C053 H053 0.9500 . ?
C054 C07N 1.399(8) . ?
C055 H05G 0.9900 . ?
C055 H05H 0.9900 . ?
C056 C06F 1.394(8) . ?
C057 C05Q 1.516(7) . ?
C057 C06L 1.526(8) . ?
C057 H057 1.0000 . ?
C058 H058 0.9500 . ?
C059 C05P 1.520(7) . ?
C059 H05A 0.9900 . ?
C059 H05B 0.9900 . ?
C05A C06M 1.531(7) . ?
C05A H05N 1.0000 . ?
C05B C06P 1.394(8) . ?
C05B H5AA 0.9500 . ?
C05C H05C 0.9900 . ?
C05C H05D 0.9900 . ?
C05D C067 1.381(8) . ?
C05D C05H 1.382(8) . ?
C05D H05I 0.9500 . ?
C05E H05O 0.9500 . ?
C05F H05J 0.9500 . ?
C05G C06O 1.525(6) . ?
C05G H6AA 0.9900 . ?
C05G H 0.9900 . ?
C05H C06W 1.384(8) . ?
C05I C06V 1.529(7) . ?
C05I H7AA 0.9900 . ?
C05I HA 0.9900 . ?
C05J C06C 1.515(7) . ?
C05J H05P 0.9900 . ?
C05J H05S 0.9900 . ?
C05K H05X 0.9900 . ?
C05K H05Y 0.9900 . ?
C05L C05R 1.386(7) . ?
C05L H05L 0.9500 . ?
C05M H05Z 1.0000 . ?
C05N C06C 1.538(7) . ?
C05N H05 0.9900 . ?
C05N HB 0.9900 . ?
C05O H0AA 0.9500 . ?
C05P H05E 0.9900 . ?
C05P H05F 0.9900 . ?
C05Q H05Q 1.0000 . ?
C05R H05R 0.9500 . ?
C05S C076 1.524(9) . ?
C05S H1AA 0.9900 . ?
C05S HC 0.9900 . ?
C05T C06Y 1.379(9) . ?
C05T H05T 0.9500 . ?
C05U C06J 1.545(6) . ?
C05U H05U 1.0000 . ?
C05V H05V 1.0000 . ?
C05W C072 1.528(7) . ?
C05W H05W 1.0000 . ?
C05X H2AA 0.9500 . ?
C05Y C07J 1.371(12) . ?
C05Y C084 1.435(14) . ?
C060 H060 0.9500 . ?
C061 C07N 1.385(8) . ?
C061 H061 0.9500 . ?
C062 C06G 1.399(7) . ?
C062 H062 0.9500 . ?
C063 C07I 1.392(8) . ?
C063 H063 0.9500 . ?
C064 H064 0.9500 . ?
C065 C06I 1.507(7) . ?
C065 H06E 0.9900 . ?
C065 H06F 0.9900 . ?
C066 H066 0.9500 . ?
C067 C077 1.391(8) . ?
C067 H067 0.9500 . ?
C068 C06K 1.540(7) . ?
C068 H06U 0.9900 . ?
C068 H06V 0.9900 . ?
C069 H069 0.9500 . ?
C06A C07I 1.391(8) . ?
C06B C07D 1.378(11) . ?
C06B C070 1.405(9) . ?
C06B H2BA 0.9500 . ?
C06C H06O 0.9900 . ?
C06C H06P 0.9900 . ?
C06D H06Y 0.9500 . ?
C06E H06G 1.0000 . ?
C06F H06Q 0.9500 . ?
C06H C06R 1.394(7) . ?
C06H H06H 0.9500 . ?
C06I C075 1.518(8) . ?
C06I H06I 0.9900 . ?
C06I H06J 0.9900 . ?
C06J H06K 0.9900 . ?
C06J H06L 0.9900 . ?
C06K H06 0.9900 . ?
C06K HD 0.9900 . ?
C06L C07Q 1.526(8) . ?
C06L H06A 0.9900 . ?
C06L H06B 0.9900 . ?
C06M C076 1.534(8) . ?
C06M H06S 0.9900 . ?
C06M H06T 0.9900 . ?
C06N C079 1.522(9) . ?
C06N H06M 0.9900 . ?
C06N H06N 0.9900 . ?
C06O H8AA 0.9900 . ?
C06O HE 0.9900 . ?
C06P H9AA 0.9500 . ?
C06Q H0BA 0.9500 . ?
C06R H06R 0.9500 . ?
C06S C07C 1.379(9) . ?
C06S C070 1.381(9) . ?
C06S H3BA 0.9500 . ?
C06T C07O 1.381(10) . ?
C06T C07K 1.525(10) . ?
C06U C07Q 1.501(10) . ?
C06U H06C 0.9900 . ?
C06U H06D 0.9900 . ?
C06V H1BA 0.9900 . ?
C06V HF 0.9900 . ?
C06W C074 1.389(9) . ?
C06W H06W 0.9500 . ?
C06X C073 1.374(8) . ?
C06X C071 1.384(8) . ?
C06X H06X 0.9500 . ?
C06Y C07M 1.395(11) . ?
C06Y C071 1.506(8) . ?
C06Z C078 1.373(8) . ?
C06Z H06Z 0.9500 . ?
C070 C07F 1.496(9) . ?
C071 C07Y 1.387(10) . ?
C072 C075 1.528(9) . ?
C072 H07C 0.9900 . ?
C072 H07D 0.9900 . ?
C073 C07R 1.397(9) . ?
C073 H073 0.9500 . ?
C074 C077 1.406(8) . ?
C074 H074 0.9500 . ?
C075 H07E 0.9900 . ?
C075 H07F 0.9900 . ?
C076 H07N 0.9900 . ?
C076 H07O 0.9900 . ?
C078 H078 0.9500 . ?
C079 C07B 1.540(8) . ?
C079 H07G 0.9900 . ?
C079 H07H 0.9900 . ?
C07A C07U 1.358(11) . ?
C07A C07E 1.403(11) . ?
C07A C07S 1.507(12) . ?
C07B H07I 0.9900 . ?
C07B H07J 0.9900 . ?
C07C C07H 1.386(10) . ?
C07C C07V 1.508(11) . ?
C07D C07H 1.376(12) . ?
C07D H07X 0.9500 . ?
C07E C07W 1.405(11) . ?
C07E H5BA 0.9500 . ?
C07F H07Z 0.9800 . ?
C07F HG 0.9800 . ?
C07F HH 0.9800 . ?
C07G C07J 1.386(12) . ?
C07G C07O 1.411(11) . ?
C07G H07R 0.9500 . ?
C07H H07 0.9500 . ?
C07I H07K 0.9500 . ?
C07J H07S 0.9500 . ?
C07K H07T 0.9800 . ?
C07K H07U 0.9800 . ?
C07K H07V 0.9800 . ?
C07L C07M 1.394(10) . ?
C07L H07L 0.9500 . ?
C07M H07M 0.9500 . ?
C07N H07Q 0.9500 . ?
C07O H07W 0.9500 . ?
C07P C07R 1.494(8) . ?
C07P H07P 0.9500 . ?
C07Q H07A 0.9900 . ?
C07Q H07B 0.9900 . ?
C07R C080 1.354(11) . ?
C07S H6BA 0.9800 . ?
C07S HI 0.9800 . ?
C07S HJ 0.9800 . ?
C07T C083 1.308(16) . ?
C07T C07W 1.501(16) . ?
C07T H7BA 0.9500 . ?
C07U C083 1.307(15) . ?
C07U H8BA 0.9500 . ?
C07V H4BA 0.9800 . ?
C07V HK 0.9800 . ?
C07V HL 0.9800 . ?
C07W C085 1.464(16) . ?
C07Y C080 1.404(11) . ?
C07Y H07Y 0.9500 . ?
C080 H080 0.9500 . ?
C083 H083 0.9500 . ?
C084 H08A 0.9800 . ?
C084 H08B 0.9800 . ?
C084 H08C 0.9800 . ?
C085 H08D 0.9800 . ?
C085 H08E 0.9800 . ?
C085 H08F 0.9800 . ?

loop_
_platon_squeeze_void_nr
_platon_squeeze_void_average_x
_platon_squeeze_void_average_y
_platon_squeeze_void_average_z
_platon_squeeze_void_volume
_platon_squeeze_void_count_electrons
1 0.034 0.826 -0.267 376.9 57.1
